data_7215810
loop_
_publ_author_name
'Luo, Yu-Hui'
'Yu, Xiao-Yang'
'Zhang, Hong'

_publ_section_title
;
 Two unprecedented entangled coordination polymers based on
 \a-{SiW12O40}4&#x2212;
;
_journal_issue 29
_journal_name_full CrystEngComm
_journal_page_first 6664
_journal_paper_doi 10.1039/c4ce00550c
_journal_volume 16
_journal_year 2014
_chemical_formula_moiety '[Cu2 (C18H16N6)3 (H2O)2 (SiW12O40)] ? H2O'
_chemical_formula_sum 'C54 H54 Cu2 N18 O43 Si W12'
_chemical_formula_weight 4004.52
_chemical_name_systematic
; 
 ? 
;
_space_group_IT_number 56
_symmetry_cell_setting orthorhombic
_symmetry_space_group_name_Hall '-P 2ab 2ac'
_symmetry_space_group_name_H-M 'P c c n'
_atom_sites_solution_hydrogens geom
_atom_sites_solution_primary direct
_atom_sites_solution_secondary difmap
_audit_creation_method SHELXL-97
_cell_angle_alpha 90.00
_cell_angle_beta 90.00
_cell_angle_gamma 90.00
_cell_formula_units_Z 4
_cell_length_a 12.6869(7)
_cell_length_b 22.7919(14)
_cell_length_c 28.5112(19)
_cell_measurement_reflns_used 7799
_cell_measurement_temperature 293(2)
_cell_measurement_theta_max 29.1514
_cell_measurement_theta_min 2.7897
_cell_volume 8244.3(9)
_computing_structure_refinement 'SHELXL-97 (Sheldrick, 1997)'
_computing_structure_solution 'SHELXS-97 (Sheldrick, 1990)'
_diffrn_ambient_temperature 293(2)
_diffrn_measured_fraction_theta_full 0.984
_diffrn_measured_fraction_theta_max 0.984
_diffrn_measurement_method '\w scans'
_diffrn_radiation_monochromator graphite
_diffrn_radiation_source 'fine-focus sealed tube'
_diffrn_radiation_type MoK\a
_diffrn_radiation_wavelength 0.71073
_diffrn_reflns_av_R_equivalents 0.0572
_diffrn_reflns_av_sigmaI/netI 0.0527
_diffrn_reflns_limit_h_max 15
_diffrn_reflns_limit_h_min -14
_diffrn_reflns_limit_k_max 27
_diffrn_reflns_limit_k_min -21
_diffrn_reflns_limit_l_max 27
_diffrn_reflns_limit_l_min -33
_diffrn_reflns_number 29107
_diffrn_reflns_theta_full 25.02
_diffrn_reflns_theta_max 25.02
_diffrn_reflns_theta_min 2.80
_exptl_absorpt_coefficient_mu 17.286
_exptl_absorpt_correction_T_max 1.00000
_exptl_absorpt_correction_T_min 0.42979
_exptl_absorpt_correction_type multi-scan
_exptl_absorpt_process_details
;
CrysAlisPro, Agilent Technologies,
Version 1.171.35.21 (release 20-01-2012 CrysAlis171 .NET)
(compiled Jan 23 2012,18:06:46)
Empirical absorption correction using spherical harmonics,
 implemented in SCALE3 ABSPACK scaling algorithm.
;
_exptl_crystal_colour green
_exptl_crystal_density_diffrn 3.226
_exptl_crystal_density_method 'not measured'
_exptl_crystal_description block
_exptl_crystal_F_000 7232
_exptl_crystal_size_max 0.35
_exptl_crystal_size_mid 0.34
_exptl_crystal_size_min 0.29
_refine_diff_density_max 1.940
_refine_diff_density_min -2.901
_refine_diff_density_rms 0.376
_refine_ls_extinction_method none
_refine_ls_goodness_of_fit_ref 1.060
_refine_ls_hydrogen_treatment constr
_refine_ls_matrix_type full
_refine_ls_number_parameters 791
_refine_ls_number_reflns 7156
_refine_ls_number_restraints 972
_refine_ls_restrained_S_all 0.990
_refine_ls_R_factor_all 0.0978
_refine_ls_R_factor_gt 0.0834
_refine_ls_shift/su_max 0.003
_refine_ls_shift/su_mean 0.000
_refine_ls_structure_factor_coef Fsqd
_refine_ls_weighting_details 'calc w=1/[\s^2^(Fo^2^)+(0.0000P)^2^+1497.6895P] where P=(Fo^2^+2Fc^2^)/3'
_refine_ls_weighting_scheme calc
_refine_ls_wR_factor_gt 0.1566
_refine_ls_wR_factor_ref 0.1636
_reflns_number_gt 5994
_reflns_number_total 7156
_reflns_threshold_expression >2sigma(I)
_cod_data_source_file c4ce00550c2.cif
_cod_data_source_block 2
_cod_depositor_comments 'Adding full bibliography for 7215809--7215810.cif.'
_cod_original_sg_symbol_H-M Pccn
_cod_database_code 7215810

loop_
_symmetry_equiv_pos_as_xyz
'x, y, z'
'-x+1/2, -y+1/2, z'
'-x, y+1/2, -z+1/2'
'x+1/2, -y, -z+1/2'
'-x, -y, -z'
'x-1/2, y-1/2, -z'
'x, -y-1/2, z-1/2'
'-x-1/2, y, z-1/2'

loop_
_atom_site_label
_atom_site_type_symbol
_atom_site_fract_x
_atom_site_fract_y
_atom_site_fract_z
_atom_site_U_iso_or_equiv
_atom_site_adp_type
_atom_site_occupancy
_atom_site_symmetry_multiplicity
_atom_site_calc_flag
_atom_site_refinement_flags
_atom_site_disorder_assembly
_atom_site_disorder_group
W1 W 0.7500 0.7500 0.40216(4) 0.0170(3) Uani 1 2 d S . .
W2 W 0.68641(8) 0.62124(4) 0.33961(4) 0.0277(3) Uani 1 1 d . . .
W3 W 0.94685(8) 0.67377(5) 0.34039(4) 0.0263(3) Uani 1 1 d . . .
W4 W 0.94598(9) 0.67376(4) 0.21698(4) 0.0332(3) Uani 1 1 d . . .
W5 W 0.7500 0.7500 0.15362(5) 0.0259(3) Uani 1 2 d S . .
W6 W 0.68588(7) 0.62094(4) 0.21526(3) 0.0189(2) Uani 1 1 d . . .
W7 W 0.48982(8) 0.69733(5) 0.27765(4) 0.0370(3) Uani 1 1 d . . .
Si1 Si 0.7500 0.7500 0.2766(3) 0.0053(14) Uani 1 2 d SU . .
Cu1 Cu 1.0930(2) 0.54761(13) 0.15938(11) 0.0260(7) Uani 1 1 d . . .
C1A C 0.802(4) 0.041(3) -0.113(2) 0.035(7) Uani 0.50 1 d PU A 1
H1A H 0.7877 0.0038 -0.1018 0.042 Uiso 0.50 1 calc PR A 1
N3A N 0.889(4) 0.068(2) -0.1057(17) 0.035(7) Uani 0.50 1 d PU A 1
C1B C 0.777(4) 0.059(3) -0.096(2) 0.034(7) Uani 0.50 1 d PU A 2
H1B H 0.7498 0.0307 -0.0760 0.041 Uiso 0.50 1 calc PR A 2
N3B N 0.867(4) 0.089(2) -0.0870(17) 0.035(7) Uani 0.50 1 d PU A 2
C2 C 0.789(2) 0.1221(14) -0.1482(9) 0.040(7) Uani 1 1 d . A .
H2 H 0.7687 0.1500 -0.1702 0.048 Uiso 1 1 calc R . .
C3 C 0.957(2) 0.1684(12) -0.1234(10) 0.035(6) Uani 1 1 d U A .
H3A H 0.9604 0.1888 -0.1533 0.042 Uiso 1 1 calc R . .
H3B H 1.0239 0.1484 -0.1189 0.042 Uiso 1 1 calc R . .
C4 C 0.943(2) 0.2133(12) -0.0846(11) 0.036(7) Uani 1 1 d . . .
C5A C 0.987(5) 0.210(3) -0.045(2) 0.040(8) Uani 0.50 1 d PU B 1
H5A H 1.0422 0.1840 -0.0424 0.048 Uiso 0.50 1 calc PR B 1
C6A C 0.963(5) 0.241(3) -0.004(2) 0.039(8) Uani 0.50 1 d PU B 1
H6A H 0.9961 0.2330 0.0248 0.047 Uiso 0.50 1 calc PR B 1
C5B C 0.951(5) 0.182(3) -0.040(2) 0.039(8) Uani 0.50 1 d PU B 2
H5B H 0.9643 0.1425 -0.0372 0.047 Uiso 0.50 1 calc PR B 2
C6B C 0.934(5) 0.225(3) 0.000(2) 0.039(8) Uani 0.50 1 d PU B 2
H6B H 0.9520 0.2137 0.0305 0.047 Uiso 0.50 1 calc PR B 2
C7 C 0.889(2) 0.2831(13) -0.0081(9) 0.033(6) Uani 1 1 d . . .
C8 C 0.864(3) 0.2971(16) -0.0524(12) 0.057(9) Uani 1 1 d U B .
H8 H 0.8295 0.3323 -0.0581 0.068 Uiso 1 1 calc R . .
C9 C 0.889(2) 0.2612(13) -0.0896(10) 0.041(7) Uani 1 1 d U B .
H9 H 0.8649 0.2714 -0.1194 0.049 Uiso 1 1 calc R . .
C10 C 0.8500(17) 0.3194(11) 0.0316(8) 0.023(5) Uani 1 1 d U B .
C11A C 0.843(4) 0.286(3) 0.0777(19) 0.036(5) Uani 0.50 1 d PU B 1
H11A H 0.8660 0.2476 0.0801 0.043 Uiso 0.50 1 calc PR B 1
C12A C 0.799(5) 0.316(3) 0.117(2) 0.036(5) Uani 0.50 1 d PU B 1
H12A H 0.7838 0.2963 0.1448 0.043 Uiso 0.50 1 calc PR B 1
C14A C 0.783(5) 0.406(3) 0.071(2) 0.036(5) Uani 0.50 1 d PU B 1
H14A H 0.7589 0.4440 0.0679 0.043 Uiso 0.50 1 calc PR B 1
C15A C 0.823(4) 0.377(3) 0.0338(19) 0.036(5) Uani 0.50 1 d PU B 1
H15A H 0.8321 0.3986 0.0066 0.043 Uiso 0.50 1 calc PR B 1
C11B C 0.908(5) 0.310(3) 0.0737(19) 0.037(5) Uani 0.50 1 d PU B 2
H11B H 0.9726 0.2904 0.0754 0.044 Uiso 0.50 1 calc PR B 2
C12B C 0.851(5) 0.336(3) 0.115(2) 0.037(5) Uani 0.50 1 d PU B 2
H12B H 0.8649 0.3212 0.1448 0.044 Uiso 0.50 1 calc PR B 2
C14B C 0.734(5) 0.387(3) 0.0652(19) 0.037(5) Uani 0.50 1 d PU B 2
H14B H 0.6813 0.4153 0.0621 0.044 Uiso 0.50 1 calc PR B 2
C15B C 0.763(5) 0.356(2) 0.024(2) 0.036(5) Uani 0.50 1 d PU B 2
H15B H 0.7270 0.3583 -0.0042 0.044 Uiso 0.50 1 calc PR B 2
C13 C 0.780(2) 0.3809(14) 0.1104(11) 0.044(7) Uani 1 1 d U . .
C16 C 0.742(2) 0.4140(15) 0.1528(12) 0.053(9) Uani 1 1 d . B .
H16A H 0.6830 0.4390 0.1440 0.064 Uiso 1 1 calc R . .
H16B H 0.7168 0.3865 0.1763 0.064 Uiso 1 1 calc R . .
C17 C 0.906(2) 0.4728(14) 0.1498(13) 0.052(9) Uani 1 1 d . . .
H17 H 0.9171 0.4692 0.1176 0.062 Uiso 1 1 calc R C .
C18 C 0.920(2) 0.4966(12) 0.2213(10) 0.033(6) Uani 1 1 d U . .
H18 H 0.9416 0.5165 0.2481 0.039 Uiso 1 1 calc R C .
C19 C 1.029(3) 0.5354(15) 0.0571(11) 0.051(8) Uani 1 1 d U . .
H19 H 1.0758 0.5049 0.0514 0.061 Uiso 1 1 calc R C .
C20 C 0.945(2) 0.6054(12) 0.0908(10) 0.041(8) Uani 1 1 d . . .
H20 H 0.9222 0.6330 0.1126 0.049 Uiso 1 1 calc R C .
C21 C 0.817(3) 0.6290(15) 0.0267(12) 0.056(9) Uani 1 1 d U . .
H21A H 0.7968 0.6609 0.0474 0.067 Uiso 1 1 calc R C .
H21B H 0.8385 0.6461 -0.0029 0.067 Uiso 1 1 calc R . .
C22 C 0.726(2) 0.5925(11) 0.0187(11) 0.037(7) Uani 1 1 d . C .
C23 C 0.680(3) 0.5863(15) -0.0251(11) 0.050(8) Uani 1 1 d U . .
H23 H 0.7069 0.6073 -0.0502 0.060 Uiso 1 1 calc R C .
C24 C 0.595(3) 0.5503(16) -0.0325(13) 0.065(10) Uani 1 1 d U C .
H24 H 0.5705 0.5460 -0.0630 0.078 Uiso 1 1 calc R . .
C25 C 0.543(2) 0.5199(13) 0.0028(11) 0.042(7) Uani 1 1 d . . .
C26 C 0.589(3) 0.5258(15) 0.0477(12) 0.055(9) Uani 1 1 d U C .
H26 H 0.5588 0.5055 0.0727 0.066 Uiso 1 1 calc R . .
C27 C 0.675(2) 0.5602(13) 0.0559(10) 0.041(7) Uani 1 1 d U . .
H27 H 0.7020 0.5629 0.0862 0.049 Uiso 1 1 calc R C .
N1 N 0.7306(17) 0.0751(11) -0.1379(10) 0.045(6) Uani 1 1 d . . .
N2 N 0.8739(18) 0.1251(12) -0.1255(9) 0.044(6) Uani 1 1 d . . .
N4 N 0.9679(16) 0.5019(10) 0.1794(8) 0.032(5) Uani 1 1 d . C .
N5 N 0.8414(18) 0.4614(9) 0.2205(8) 0.034(5) Uani 1 1 d . B .
N6 N 0.8277(17) 0.4504(11) 0.1728(10) 0.047(7) Uani 1 1 d . B .
N7 N 1.0222(19) 0.5651(10) 0.0975(8) 0.038(6) Uani 1 1 d . C .
N8 N 0.906(2) 0.5984(11) 0.0472(8) 0.044(6) Uani 1 1 d . C .
N9 N 0.958(2) 0.5554(12) 0.0260(9) 0.049(6) Uani 1 1 d U C .
O1 O 0.816(2) 0.8117(13) 0.2772(10) 0.018(6) Uani 0.50 1 d PU . .
O2 O 0.772(2) 0.7171(12) 0.3243(9) 0.011(6) Uani 0.50 1 d PU . .
O3 O 0.622(2) 0.7718(13) 0.2769(10) 0.017(6) Uani 0.50 1 d PU . .
O4 O 0.7707(19) 0.7137(11) 0.2325(8) 0.006(5) Uani 0.50 1 d PU . .
O5A O 0.691(2) 0.6741(15) 0.4001(12) 0.020(3) Uani 0.50 1 d PU C 1
O6A O 0.608(3) 0.7874(14) 0.3985(12) 0.020(3) Uani 0.50 1 d PU . 1
O8A O 0.564(3) 0.6600(15) 0.3249(11) 0.019(3) Uani 0.50 1 d PU C 1
O9A O 0.706(2) 0.6040(15) 0.2823(11) 0.020(3) Uani 0.50 1 d PU C 1
O11A O 0.839(3) 0.6113(15) 0.3554(12) 0.020(3) Uani 0.50 1 d PU C 1
O12A O 1.043(3) 0.7358(14) 0.3265(11) 0.023(4) Uani 0.50 1 d PU . 1
O13A O 0.936(3) 0.6512(14) 0.2769(11) 0.022(3) Uani 0.50 1 d PU C 1
O16A O 0.988(3) 0.7496(15) 0.2312(11) 0.022(3) Uani 0.50 1 d PU . 1
O17A O 0.883(3) 0.7223(15) 0.1783(12) 0.023(3) Uani 0.50 1 d PU C 1
O19A O 0.691(3) 0.6848(15) 0.1759(12) 0.021(3) Uani 0.50 1 d PU C 1
O21A O 0.674(3) 0.5630(16) 0.1817(13) 0.026(7) Uani 0.50 1 d PU C 1
O22A O 0.558(2) 0.6634(15) 0.2347(11) 0.017(4) Uani 0.50 1 d PU C 1
O5B O 0.684(3) 0.6789(15) 0.3783(12) 0.020(3) Uani 0.50 1 d PU C 2
O6B O 0.625(2) 0.7804(14) 0.3772(12) 0.019(3) Uani 0.50 1 d PU . 2
O8B O 0.534(3) 0.6351(15) 0.3208(11) 0.021(3) Uani 0.50 1 d PU C 2
O9B O 0.690(3) 0.5771(15) 0.2743(11) 0.021(3) Uani 0.50 1 d PU C 2
O11B O 0.837(3) 0.6225(15) 0.3340(12) 0.021(3) Uani 0.50 1 d PU C 2
O12B O 0.989(3) 0.7482(15) 0.3193(11) 0.020(4) Uani 0.50 1 d PU . 2
O13B O 1.001(3) 0.6422(14) 0.2802(11) 0.023(4) Uani 0.50 1 d PU C 2
O16B O 1.050(3) 0.7370(14) 0.2332(11) 0.023(3) Uani 0.50 1 d PU . 2
O17B O 0.881(3) 0.7075(15) 0.1566(12) 0.022(3) Uani 0.50 1 d PU C 2
O19B O 0.686(3) 0.6682(15) 0.1590(11) 0.020(3) Uani 0.50 1 d PU C 2
O21B O 0.632(3) 0.5552(17) 0.1960(14) 0.032(8) Uani 0.50 1 d PU C 2
O22B O 0.544(3) 0.6342(15) 0.2273(11) 0.021(4) Uani 0.50 1 d PU C 2
O7 O 0.745(4) 0.7608(17) 0.4614(10) 0.032(9) Uani 0.50 1 d PU . .
O10 O 0.6550(13) 0.5582(7) 0.3678(6) 0.027(4) Uani 1 1 d . C .
O14 O 1.0383(18) 0.6357(10) 0.3687(8) 0.053(6) Uani 1 1 d U C .
O15 O 0.8398(15) 0.6201(10) 0.2130(9) 0.060(7) Uani 1 1 d . C .
O18 O 1.0409(14) 0.6375(8) 0.1878(6) 0.032(4) Uani 1 1 d U C .
O20 O 0.7500 0.7500 0.0946(9) 0.061(10) Uani 1 2 d S C .
O23 O 0.3666(15) 0.6740(10) 0.2749(8) 0.053(6) Uani 1 1 d . C .
O1W O 1.1529(16) 0.5328(10) 0.2242(8) 0.052(6) Uani 1 1 d . C .
O2W O 0.2500 0.7500 0.1983(12) 0.067(10) Uani 1 2 d S . .
H2WA H 0.2151 0.7731 0.2158 0.081 Uiso 1 1 d R . .

loop_
_atom_site_aniso_label
_atom_site_aniso_U_11
_atom_site_aniso_U_22
_atom_site_aniso_U_33
_atom_site_aniso_U_23
_atom_site_aniso_U_13
_atom_site_aniso_U_12
W1 0.0175(6) 0.0153(6) 0.0183(6) 0.000 0.000 -0.0002(5)
W2 0.0210(5) 0.0163(5) 0.0459(6) 0.0171(5) 0.0057(5) 0.0024(4)
W3 0.0238(5) 0.0240(5) 0.0312(5) 0.0063(4) -0.0121(4) -0.0014(4)
W4 0.0492(7) 0.0152(5) 0.0352(6) -0.0015(5) 0.0221(5) 0.0121(5)
W5 0.0282(7) 0.0333(8) 0.0163(7) 0.000 0.000 0.0183(7)
W6 0.0209(5) 0.0125(4) 0.0234(5) -0.0029(4) -0.0040(4) -0.0016(4)
W7 0.0211(5) 0.0491(7) 0.0408(6) 0.0242(6) -0.0140(5) -0.0214(5)
Si1 0.0047(16) 0.0051(16) 0.0061(16) 0.000 0.000 -0.0001(9)
Cu1 0.0193(14) 0.0274(16) 0.0312(16) -0.0035(13) 0.0027(12) 0.0043(13)
C1A 0.032(8) 0.036(8) 0.037(8) 0.001(6) -0.003(6) -0.003(6)
N3A 0.031(8) 0.036(8) 0.036(8) 0.000(6) -0.005(6) -0.002(6)
C1B 0.032(8) 0.035(8) 0.036(8) 0.000(6) -0.003(6) -0.003(6)
N3B 0.032(8) 0.035(8) 0.037(8) 0.000(6) -0.005(6) -0.003(6)
C2 0.033(15) 0.06(2) 0.025(14) -0.023(14) 0.012(12) 0.008(15)
C3 0.029(9) 0.036(10) 0.039(9) 0.003(8) 0.010(8) -0.003(8)
C4 0.023(13) 0.028(15) 0.058(18) 0.003(13) 0.002(13) 0.010(12)
C5A 0.041(9) 0.040(9) 0.039(9) 0.000(6) -0.001(6) 0.001(6)
C6A 0.040(9) 0.040(9) 0.038(9) 0.001(6) -0.001(6) -0.001(6)
C5B 0.039(9) 0.040(9) 0.038(9) 0.001(6) 0.001(6) -0.001(6)
C6B 0.040(9) 0.040(9) 0.038(9) 0.001(6) -0.001(6) 0.000(6)
C7 0.021(13) 0.044(17) 0.033(14) 0.002(13) -0.006(11) 0.010(12)
C8 0.059(12) 0.054(12) 0.058(12) 0.004(9) -0.010(9) -0.001(9)
C9 0.046(10) 0.043(10) 0.034(10) -0.003(8) -0.005(8) 0.002(8)
C10 0.015(8) 0.027(9) 0.028(9) -0.001(7) 0.002(7) -0.005(7)
C11A 0.035(6) 0.036(6) 0.036(6) -0.002(4) -0.001(5) -0.001(4)
C12A 0.036(6) 0.037(6) 0.036(6) -0.001(4) 0.000(5) -0.001(4)
C14A 0.035(6) 0.036(6) 0.036(6) -0.002(4) 0.000(5) 0.000(4)
C15A 0.035(6) 0.036(6) 0.036(6) -0.001(4) -0.001(4) -0.001(4)
C11B 0.036(6) 0.038(6) 0.037(6) -0.002(4) 0.000(5) 0.000(4)
C12B 0.037(6) 0.038(6) 0.036(6) -0.002(4) -0.001(5) 0.000(4)
C14B 0.036(6) 0.037(6) 0.037(6) -0.001(4) 0.000(5) 0.000(4)
C15B 0.036(6) 0.036(6) 0.036(6) -0.001(4) -0.001(5) 0.000(4)
C13 0.039(10) 0.048(10) 0.045(10) -0.007(8) -0.009(8) -0.007(8)
C16 0.025(15) 0.06(2) 0.07(2) -0.029(18) -0.009(15) -0.014(15)
C17 0.037(17) 0.05(2) 0.07(2) -0.016(17) 0.004(16) 0.001(16)
C18 0.027(9) 0.033(9) 0.038(9) 0.004(8) -0.002(8) -0.008(8)
C19 0.053(11) 0.051(11) 0.047(11) -0.010(8) 0.002(8) 0.004(8)
C20 0.044(17) 0.039(17) 0.040(16) -0.015(13) -0.032(14) 0.026(14)
C21 0.064(12) 0.053(11) 0.051(11) -0.009(9) 0.000(9) 0.005(9)
C22 0.042(17) 0.013(12) 0.057(18) 0.011(12) -0.007(14) 0.011(12)
C23 0.057(11) 0.053(11) 0.040(10) 0.003(8) 0.000(8) 0.007(9)
C24 0.074(13) 0.064(13) 0.057(12) 0.002(9) -0.001(9) -0.004(9)
C25 0.043(17) 0.045(18) 0.040(16) -0.024(14) 0.003(14) 0.019(14)
C26 0.056(11) 0.057(12) 0.052(11) 0.008(9) 0.003(9) 0.001(9)
C27 0.041(10) 0.049(10) 0.032(9) 0.001(8) -0.003(8) 0.006(8)
N1 0.019(12) 0.041(14) 0.074(18) 0.008(13) -0.020(12) -0.003(11)
N2 0.024(12) 0.053(17) 0.056(16) 0.000(13) -0.007(11) -0.002(12)
N4 0.023(11) 0.028(12) 0.046(14) -0.006(10) -0.001(10) -0.002(10)
N5 0.039(13) 0.018(11) 0.045(14) -0.004(10) -0.012(11) -0.008(10)
N6 0.013(11) 0.047(15) 0.080(19) -0.019(14) -0.003(12) 0.014(11)
N7 0.050(15) 0.026(12) 0.039(13) -0.005(10) -0.003(11) 0.012(11)
N8 0.047(15) 0.049(16) 0.038(14) -0.002(12) 0.002(12) 0.018(13)
N9 0.052(10) 0.053(10) 0.041(9) -0.007(8) -0.006(8) 0.009(8)
O1 0.018(6) 0.018(6) 0.018(6) 0.0000(10) -0.0001(10) 0.0002(10)
O2 0.011(6) 0.011(6) 0.011(6) 0.0001(10) 0.0000(10) 0.0000(10)
O3 0.017(6) 0.017(6) 0.017(6) 0.0000(10) -0.0001(10) 0.0000(10)
O4 0.006(5) 0.006(6) 0.006(6) -0.0001(10) 0.0001(10) 0.0000(10)
O5A 0.018(4) 0.020(4) 0.021(4) 0.001(4) 0.002(4) 0.001(4)
O6A 0.020(5) 0.019(5) 0.021(5) -0.001(5) 0.001(5) 0.001(5)
O8A 0.018(4) 0.019(4) 0.020(4) 0.000(4) 0.003(4) 0.001(4)
O9A 0.018(4) 0.021(5) 0.021(5) 0.000(4) 0.004(4) 0.001(4)
O11A 0.018(4) 0.022(5) 0.020(5) 0.001(4) 0.002(4) 0.001(4)
O12A 0.021(7) 0.023(6) 0.024(6) -0.003(6) -0.001(6) 0.003(6)
O13A 0.022(5) 0.021(5) 0.023(5) -0.001(5) 0.000(5) 0.006(5)
O16A 0.022(5) 0.021(5) 0.024(5) -0.002(5) -0.001(5) 0.005(5)
O17A 0.022(5) 0.021(5) 0.024(5) -0.001(4) -0.001(4) 0.005(4)
O19A 0.020(5) 0.020(5) 0.022(5) -0.002(5) -0.001(5) 0.004(5)
O21A 0.027(10) 0.022(10) 0.029(10) 0.001(8) 0.003(8) -0.004(8)
O22A 0.016(6) 0.017(6) 0.019(6) -0.002(5) 0.000(5) 0.006(5)
O5B 0.019(4) 0.021(4) 0.021(4) 0.000(4) 0.003(4) 0.000(4)
O6B 0.018(5) 0.019(5) 0.021(5) 0.001(5) 0.003(5) 0.000(5)
O8B 0.020(5) 0.021(5) 0.021(5) 0.001(5) 0.003(4) 0.002(4)
O9B 0.020(5) 0.021(5) 0.021(5) 0.000(4) 0.003(4) 0.001(4)
O11B 0.020(4) 0.022(4) 0.022(4) 0.001(4) 0.002(4) 0.000(4)
O12B 0.018(6) 0.022(6) 0.022(6) 0.000(5) 0.000(5) 0.001(5)
O13B 0.022(6) 0.022(5) 0.025(5) -0.002(5) -0.001(5) 0.003(5)
O16B 0.023(5) 0.023(5) 0.023(5) -0.002(5) 0.000(5) 0.005(5)
O17B 0.023(5) 0.021(5) 0.023(5) -0.003(4) 0.000(4) 0.006(4)
O19B 0.019(5) 0.021(5) 0.021(5) -0.001(5) 0.000(5) 0.006(5)
O21B 0.033(11) 0.029(10) 0.034(11) -0.002(8) -0.006(8) 0.002(8)
O22B 0.020(6) 0.021(6) 0.022(6) 0.001(5) -0.001(5) 0.006(5)
O7 0.032(9) 0.032(9) 0.032(9) 0.0000(10) 0.0000(10) 0.0000(10)
O10 0.031(9) 0.016(9) 0.035(10) 0.003(7) -0.005(8) -0.011(7)
O14 0.053(6) 0.053(6) 0.053(6) -0.0002(10) -0.0003(10) 0.0003(10)
O15 0.025(11) 0.054(14) 0.101(19) 0.033(14) -0.011(11) 0.013(10)
O18 0.030(7) 0.027(7) 0.041(8) 0.000(6) 0.009(6) 0.013(6)
O20 0.10(3) 0.06(2) 0.020(14) 0.000 0.000 -0.04(2)
O23 0.031(11) 0.075(16) 0.052(13) -0.024(12) -0.006(10) -0.023(11)
O1W 0.038(11) 0.064(15) 0.055(13) 0.016(12) -0.016(10) 0.009(11)
O2W 0.06(2) 0.06(2) 0.07(2) 0.000 0.000 0.046(19)

loop_
_atom_type_symbol
_atom_type_description
_atom_type_scat_dispersion_real
_atom_type_scat_dispersion_imag
_atom_type_scat_source
C C 0.0033 0.0016 'International Tables Vol C Tables 4.2.6.8 and 6.1.1.4'
H H 0.0000 0.0000 'International Tables Vol C Tables 4.2.6.8 and 6.1.1.4'
O O 0.0106 0.0060 'International Tables Vol C Tables 4.2.6.8 and 6.1.1.4'
N N 0.0061 0.0033 'International Tables Vol C Tables 4.2.6.8 and 6.1.1.4'
W W -0.8490 6.8722 'International Tables Vol C Tables 4.2.6.8 and 6.1.1.4'
Si Si 0.0817 0.0704 'International Tables Vol C Tables 4.2.6.8 and 6.1.1.4'
Cu Cu 0.3201 1.2651 'International Tables Vol C Tables 4.2.6.8 and 6.1.1.4'

loop_
_geom_angle_atom_site_label_1
_geom_angle_atom_site_label_2
_geom_angle_atom_site_label_3
_geom_angle
_geom_angle_site_symmetry_1
_geom_angle_site_symmetry_3
O7 W1 O7 17(3) 2_665 .
O7 W1 O6B 117(2) 2_665 .
O7 W1 O6B 107.0(19) . .
O7 W1 O6B 107.0(19) 2_665 2_665
O7 W1 O6B 117(2) . 2_665
O6B W1 O6B 135(2) . 2_665
O7 W1 O5A 98.5(18) 2_665 2_665
O7 W1 O5A 85.1(18) . 2_665
O6B W1 O5A 89.2(14) . 2_665
O6B W1 O5A 89.4(14) 2_665 2_665
O7 W1 O5A 85.1(18) 2_665 .
O7 W1 O5A 98.5(18) . .
O6B W1 O5A 89.4(14) . .
O6B W1 O5A 89.2(14) 2_665 .
O5A W1 O5A 176(2) 2_665 .
O7 W1 O5B 116.7(18) 2_665 2_665
O7 W1 O5B 104.0(18) . 2_665
O6B W1 O5B 85.6(14) . 2_665
O6B W1 O5B 79.1(14) 2_665 2_665
O5A W1 O5B 19.0(11) 2_665 2_665
O5A W1 O5B 157.4(17) . 2_665
O7 W1 O5B 104.0(18) 2_665 .
O7 W1 O5B 116.7(18) . .
O6B W1 O5B 79.1(14) . .
O6B W1 O5B 85.6(14) 2_665 .
O5A W1 O5B 157.4(17) 2_665 .
O5A W1 O5B 19.0(11) . .
O5B W1 O5B 139(2) 2_665 .
O7 W1 O6A 98.4(19) 2_665 .
O7 W1 O6A 87.6(19) . .
O6B W1 O6A 19.4(11) . .
O6B W1 O6A 154.5(17) 2_665 .
O5A W1 O6A 88.1(14) 2_665 .
O5A W1 O6A 91.7(14) . .
O5B W1 O6A 90.8(14) 2_665 .
O5B W1 O6A 87.0(14) . .
O7 W1 O6A 87.6(19) 2_665 2_665
O7 W1 O6A 98.4(19) . 2_665
O6B W1 O6A 154.5(17) . 2_665
O6B W1 O6A 19.4(11) 2_665 2_665
O5A W1 O6A 91.7(14) 2_665 2_665
O5A W1 O6A 88.1(14) . 2_665
O5B W1 O6A 87.0(14) 2_665 2_665
O5B W1 O6A 90.8(14) . 2_665
O6A W1 O6A 174(2) . 2_665
O7 W1 O2 151.7(14) 2_665 .
O7 W1 O2 168.6(15) . .
O6B W1 O2 82.0(12) . .
O6B W1 O2 54.8(12) 2_665 .
O5A W1 O2 102.4(12) 2_665 .
O5A W1 O2 74.1(12) . .
O5B W1 O2 83.4(12) 2_665 .
O5B W1 O2 57.2(12) . .
O6A W1 O2 101.1(12) . .
O6A W1 O2 73.0(12) 2_665 .
O7 W1 O2 168.6(15) 2_665 2_665
O7 W1 O2 151.7(14) . 2_665
O6B W1 O2 54.8(12) . 2_665
O6B W1 O2 82.0(12) 2_665 2_665
O5A W1 O2 74.1(12) 2_665 2_665
O5A W1 O2 102.4(12) . 2_665
O5B W1 O2 57.2(12) 2_665 2_665
O5B W1 O2 83.4(12) . 2_665
O6A W1 O2 73.0(12) . 2_665
O6A W1 O2 101.1(12) 2_665 2_665
O2 W1 O2 39.6(13) . 2_665
O10 W2 O9A 107.1(13) . .
O10 W2 O5B 109.9(13) . .
O9A W2 O5B 143.0(16) . .
O10 W2 O8A 108.5(12) . .
O9A W2 O8A 90.7(14) . .
O5B W2 O8A 76.3(15) . .
O10 W2 O11B 106.6(12) . .
O9A W2 O11B 77.3(15) . .
O5B W2 O11B 93.4(15) . .
O8A W2 O11B 144.8(15) . .
O10 W2 O11A 91.4(11) . .
O9A W2 O11A 92.9(14) . .
O5B W2 O11A 87.7(14) . .
O8A W2 O11A 157.7(14) . .
O11B W2 O11A 19.2(11) . .
O10 W2 O8B 91.9(11) . .
O9A W2 O8B 85.3(14) . .
O5B W2 O8B 91.9(15) . .
O8A W2 O8B 19.8(11) . .
O11B W2 O8B 157.6(14) . .
O11A W2 O8B 176.5(14) . .
O10 W2 O5A 95.9(11) . .
O9A W2 O5A 156.5(15) . .
O5B W2 O5A 15.2(14) . .
O8A W2 O5A 86.2(13) . .
O11B W2 O5A 92.0(13) . .
O11A W2 O5A 81.8(13) . .
O8B W2 O5A 98.7(13) . .
O10 W2 O9B 91.1(11) . .
O9A W2 O9B 16.4(13) . .
O5B W2 O9B 158.4(14) . .
O8A W2 O9B 92.6(13) . .
O11B W2 O9B 85.0(13) . .
O11A W2 O9B 97.0(13) . .
O8B W2 O9B 82.0(13) . .
O5A W2 O9B 172.9(13) . .
O10 W2 O1 155.5(9) . 2_665
O9A W2 O1 54.8(13) . 2_665
O5B W2 O1 89.3(13) . 2_665
O8A W2 O1 60.1(12) . 2_665
O11B W2 O1 86.6(13) . 2_665
O11A W2 O1 104.9(12) . 2_665
O8B W2 O1 71.7(12) . 2_665
O5A W2 O1 104.4(12) . 2_665
O9B W2 O1 69.1(11) . 2_665
O10 W2 O2 159.1(8) . .
O9A W2 O2 88.4(13) . .
O5B W2 O2 56.4(13) . .
O8A W2 O2 84.6(12) . .
O11B W2 O2 62.3(12) . .
O11A W2 O2 73.4(11) . .
O8B W2 O2 103.5(11) . .
O5A W2 O2 68.2(11) . .
O9B W2 O2 104.8(11) . .
O1 W2 O2 45.4(9) 2_665 .
O14 W3 O6B 112.8(13) . 2_665
O14 W3 O11B 104.3(13) . .
O6B W3 O11B 92.5(15) 2_665 .
O14 W3 O12B 115.5(13) . .
O6B W3 O12B 78.4(15) 2_665 .
O11B W3 O12B 139.7(15) . .
O14 W3 O13A 112.2(12) . .
O6B W3 O13A 134.6(15) 2_665 .
O11B W3 O13A 70.9(15) . .
O12B W3 O13A 87.8(13) . .
O14 W3 O12A 92.4(13) . .
O6B W3 O12A 90.9(14) 2_665 .
O11B W3 O12A 160.1(15) . .
O12B W3 O12A 23.5(11) . .
O13A W3 O12A 93.0(14) . .
O14 W3 O13B 89.3(12) . .
O6B W3 O13B 157.2(15) 2_665 .
O11B W3 O13B 86.9(14) . .
O12B W3 O13B 87.3(13) . .
O13A W3 O13B 25.6(11) . .
O12A W3 O13B 82.4(13) . .
O14 W3 O6A 94.1(12) . 2_665
O6B W3 O6A 18.8(12) 2_665 2_665
O11B W3 O6A 95.8(14) . 2_665
O12B W3 O6A 87.9(13) . 2_665
O13A W3 O6A 152.5(14) . 2_665
O12A W3 O6A 93.8(13) . 2_665
O13B W3 O6A 175.0(13) . 2_665
O14 W3 O11A 90.0(12) . .
O6B W3 O11A 86.6(14) 2_665 .
O11B W3 O11A 19.0(11) . .
O12B W3 O11A 153.9(14) . .
O13A W3 O11A 87.6(14) . .
O12A W3 O11A 177.1(14) . .
O13B W3 O11A 99.3(13) . .
O6A W3 O11A 84.4(13) 2_665 .
O14 W3 O3 155.1(10) . 2_665
O6B W3 O3 87.3(13) 2_665 2_665
O11B W3 O3 88.7(13) . 2_665
O12B W3 O3 52.1(12) . 2_665
O13A W3 O3 51.7(12) . 2_665
O12A W3 O3 71.8(12) . 2_665
O13B W3 O3 69.9(12) . 2_665
O6A W3 O3 105.8(12) 2_665 2_665
O11A W3 O3 106.4(12) . 2_665
O14 W3 O2 158.0(10) . .
O6B W3 O2 53.1(12) 2_665 .
O11B W3 O2 63.5(12) . .
O12B W3 O2 80.4(12) . .
O13A W3 O2 82.1(12) . .
O12A W3 O2 103.8(12) . .
O13B W3 O2 107.3(11) . .
O6A W3 O2 70.4(11) 2_665 .
O11A W3 O2 73.5(11) . .
O3 W3 O2 46.8(9) 2_665 .
O18 W4 O17A 108.9(13) . .
O18 W4 O13A 112.6(12) . .
O17A W4 O13A 138.5(15) . .
O18 W4 O15 99.7(10) . .
O17A W4 O15 92.7(13) . .
O13A W4 O15 79.2(13) . .
O18 W4 O16A 111.1(12) . .
O17A W4 O16A 71.4(15) . .
O13A W4 O16A 94.7(14) . .
O15 W4 O16A 148.4(12) . .
O18 W4 O16B 89.7(11) . .
O17A W4 O16B 89.5(14) . .
O13A W4 O16B 92.0(14) . .
O15 W4 O16B 169.0(12) . .
O16A W4 O16B 24.7(11) . .
O18 W4 O17B 93.3(11) . .
O17A W4 O17B 19.2(12) . .
O13A W4 O17B 151.1(14) . .
O15 W4 O17B 84.3(12) . .
O16A W4 O17B 87.1(14) . .
O16B W4 O17B 100.9(13) . .
O18 W4 O13B 91.1(11) . .
O17A W4 O13B 157.5(14) . .
O13A W4 O13B 24.6(12) . .
O15 W4 O13B 94.1(12) . .
O16A W4 O13B 92.1(13) . .
O16B W4 O13B 79.9(13) . .
O17B W4 O13B 175.5(13) . .
O18 W4 O3 155.4(10) . 2_665
O17A W4 O3 87.5(13) . 2_665
O13A W4 O3 54.1(12) . 2_665
O15 W4 O3 97.6(11) . 2_665
O16A W4 O3 55.9(12) . 2_665
O16B W4 O3 71.7(12) . 2_665
O17B W4 O3 105.7(12) . 2_665
O13B W4 O3 70.4(11) . 2_665
O18 W4 O4 157.7(9) . .
O17A W4 O4 57.7(12) . .
O13A W4 O4 82.3(12) . .
O15 W4 O4 65.7(9) . .
O16A W4 O4 82.9(12) . .
O16B W4 O4 106.9(11) . .
O17B W4 O4 69.3(11) . .
O13B W4 O4 106.3(11) . .
O3 W4 O4 46.9(9) 2_665 .
O20 W5 O19A 110.9(11) . 2_665
O20 W5 O19A 110.9(11) . .
O19A W5 O19A 138(2) 2_665 .
O20 W5 O17B 92.6(10) . 2_665
O19A W5 O17B 85.7(15) 2_665 2_665
O19A W5 O17B 92.4(15) . 2_665
O20 W5 O17B 92.6(10) . .
O19A W5 O17B 92.4(15) 2_665 .
O19A W5 O17B 85.7(15) . .
O17B W5 O17B 175(2) 2_665 .
O20 W5 O17A 111.3(10) . 2_665
O19A W5 O17A 88.0(15) 2_665 2_665
O19A W5 O17A 77.1(15) . 2_665
O17B W5 O17A 21.0(11) 2_665 2_665
O17B W5 O17A 154.3(16) . 2_665
O20 W5 O17A 111.3(10) . .
O19A W5 O17A 77.1(15) 2_665 .
O19A W5 O17A 88.0(15) . .
O17B W5 O17A 154.3(16) 2_665 .
O17B W5 O17A 21.0(11) . .
O17A W5 O17A 137(2) 2_665 .
O20 W5 O19B 94.3(9) . 2_665
O19A W5 O19B 16.8(12) 2_665 2_665
O19A W5 O19B 154.5(16) . 2_665
O17B W5 O19B 83.2(14) 2_665 2_665
O17B W5 O19B 96.4(14) . 2_665
O17A W5 O19B 91.4(14) 2_665 2_665
O17A W5 O19B 85.5(14) . 2_665
O20 W5 O19B 94.3(9) . .
O19A W5 O19B 154.5(16) 2_665 .
O19A W5 O19B 16.8(12) . .
O17B W5 O19B 96.4(14) 2_665 .
O17B W5 O19B 83.2(14) . .
O17A W5 O19B 85.5(14) 2_665 .
O17A W5 O19B 91.4(14) . .
O19B W5 O19B 171.3(18) 2_665 .
O20 W5 O4 158.9(6) . 2_665
O19A W5 O4 55.0(12) 2_665 2_665
O19A W5 O4 84.7(12) . 2_665
O17B W5 O4 72.0(12) 2_665 2_665
O17B W5 O4 103.0(12) . 2_665
O17A W5 O4 56.9(12) 2_665 2_665
O17A W5 O4 82.5(12) . 2_665
O19B W5 O4 70.1(11) 2_665 2_665
O19B W5 O4 101.5(11) . 2_665
O20 W5 O4 158.9(6) . .
O19A W5 O4 84.7(12) 2_665 .
O19A W5 O4 55.0(12) . .
O17B W5 O4 103.0(12) 2_665 .
O17B W5 O4 72.0(12) . .
O17A W5 O4 82.5(12) 2_665 .
O17A W5 O4 56.9(12) . .
O19B W5 O4 101.5(11) 2_665 .
O19B W5 O4 70.1(11) . .
O4 W5 O4 42.2(12) 2_665 .
O21A W6 O21B 23.6(14) . .
O21A W6 O19A 106.6(16) . .
O21B W6 O19A 120.4(17) . .
O21A W6 O22B 98.8(17) . .
O21B W6 O22B 79.6(17) . .
O19A W6 O22B 91.1(15) . .
O21A W6 O19B 88.0(16) . .
O21B W6 O19B 102.7(16) . .
O19A W6 O19B 18.6(11) . .
O22B W6 O19B 93.5(14) . .
O21A W6 O15 93.5(15) . .
O21B W6 O15 111.9(15) . .
O19A W6 O15 87.2(12) . .
O22B W6 O15 167.5(13) . .
O19B W6 O15 88.8(12) . .
O21A W6 O9A 114.9(16) . .
O21B W6 O9A 100.8(16) . .
O19A W6 O9A 138.0(15) . .
O22B W6 O9A 88.6(13) . .
O19B W6 O9A 156.4(14) . .
O15 W6 O9A 84.5(12) . .
O21A W6 O9B 95.3(16) . .
O21B W6 O9B 80.9(16) . .
O19A W6 O9B 158.0(15) . .
O22B W6 O9B 87.1(14) . .
O19B W6 O9B 176.5(15) . .
O15 W6 O9B 89.8(12) . .
O9A W6 O9B 20.1(11) . .
O21A W6 O22A 119.2(16) . .
O21B W6 O22A 100.9(17) . .
O19A W6 O22A 79.2(14) . .
O22B W6 O22A 21.4(11) . .
O19B W6 O22A 87.6(13) . .
O15 W6 O22A 147.0(12) . .
O9A W6 O22A 85.8(13) . .
O9B W6 O22A 91.7(13) . .
O21A W6 O1 165.7(15) . 2_665
O21B W6 O1 143.2(16) . 2_665
O19A W6 O1 86.6(12) . 2_665
O22B W6 O1 75.1(13) . 2_665
O19B W6 O1 105.1(12) . 2_665
O15 W6 O1 92.4(11) . 2_665
O9A W6 O1 52.9(12) . 2_665
O9B W6 O1 71.7(12) . 2_665
O22A W6 O1 57.1(12) . 2_665
O21A W6 O4 149.6(14) . .
O21B W6 O4 172.9(15) . .
O19A W6 O4 54.4(12) . .
O22B W6 O4 104.5(12) . .
O19B W6 O4 71.5(12) . .
O15 W6 O4 64.6(9) . .
O9A W6 O4 85.2(12) . .
O9B W6 O4 105.0(12) . .
O22A W6 O4 83.2(11) . .
O1 W6 O4 43.9(9) 2_665 .
O23 W7 O22A 107.5(13) . .
O23 W7 O12B 114.2(13) . 2_665
O22A W7 O12B 138.1(16) . 2_665
O23 W7 O16A 109.0(13) . 2_665
O22A W7 O16A 72.4(15) . 2_665
O12B W7 O16A 90.0(14) 2_665 2_665
O23 W7 O8A 111.5(13) . .
O22A W7 O8A 93.3(14) . .
O12B W7 O8A 75.6(15) 2_665 .
O16A W7 O8A 139.4(15) 2_665 .
O23 W7 O8B 93.8(13) . .
O22A W7 O8B 88.7(14) . .
O12B W7 O8B 92.5(15) 2_665 .
O16A W7 O8B 153.8(14) 2_665 .
O8A W7 O8B 20.8(11) . .
O23 W7 O16B 88.4(13) . 2_665
O22A W7 O16B 90.8(14) . 2_665
O12B W7 O16B 86.5(14) 2_665 2_665
O16A W7 O16B 24.5(11) 2_665 2_665
O8A W7 O16B 157.3(14) . 2_665
O8B W7 O16B 177.9(14) . 2_665
O23 W7 O12A 94.5(12) . 2_665
O22A W7 O12A 156.0(15) . 2_665
O12B W7 O12A 20.4(12) 2_665 2_665
O16A W7 O12A 91.8(13) 2_665 2_665
O8A W7 O12A 87.2(13) . 2_665
O8B W7 O12A 99.5(13) . 2_665
O16B W7 O12A 80.2(12) 2_665 2_665
O23 W7 O22B 93.1(12) . .
O22A W7 O22B 16.7(13) . .
O12B W7 O22B 152.4(14) 2_665 .
O16A W7 O22B 84.8(14) 2_665 .
O8A W7 O22B 90.9(13) . .
O8B W7 O22B 81.0(13) . .
O16B W7 O22B 99.1(13) 2_665 .
O12A W7 O22B 172.3(13) 2_665 .
O23 W7 O3 153.3(11) . .
O22A W7 O3 87.7(14) . .
O12B W7 O3 52.4(13) 2_665 .
O16A W7 O3 53.9(12) 2_665 .
O8A W7 O3 88.7(13) . .
O8B W7 O3 108.7(12) . .
O16B W7 O3 69.2(12) 2_665 .
O12A W7 O3 68.3(11) 2_665 .
O22B W7 O3 104.3(12) . .
O23 W7 O1 156.3(11) . 2_665
O22A W7 O1 56.6(13) . 2_665
O12B W7 O1 84.7(13) 2_665 2_665
O16A W7 O1 84.1(12) 2_665 2_665
O8A W7 O1 57.2(12) . 2_665
O8B W7 O1 70.1(12) . 2_665
O16B W7 O1 107.9(12) 2_665 2_665
O12A W7 O1 105.0(12) 2_665 2_665
O22B W7 O1 67.9(11) . 2_665
O3 W7 O1 50.1(10) . 2_665
O4 Si1 O4 69.4(19) . 2_665
O4 Si1 O2 175.5(14) . 2_665
O4 Si1 O2 114.9(13) 2_665 2_665
O4 Si1 O2 114.9(13) . .
O4 Si1 O2 175.5(14) 2_665 .
O2 Si1 O2 60.9(19) 2_665 .
O4 Si1 O1 112.7(14) . .
O4 Si1 O1 68.4(14) 2_665 .
O2 Si1 O1 70.9(14) 2_665 .
O2 Si1 O1 107.9(15) . .
O4 Si1 O1 68.4(14) . 2_665
O4 Si1 O1 112.7(14) 2_665 2_665
O2 Si1 O1 107.9(14) 2_665 2_665
O2 Si1 O1 70.9(14) . 2_665
O1 Si1 O1 179(2) . 2_665
O4 Si1 O3 71.4(14) . 2_665
O4 Si1 O3 109.1(14) 2_665 2_665
O2 Si1 O3 107.7(14) 2_665 2_665
O2 Si1 O3 71.8(14) . 2_665
O1 Si1 O3 76.2(14) . 2_665
O1 Si1 O3 103.8(14) 2_665 2_665
O4 Si1 O3 109.1(14) . .
O4 Si1 O3 71.4(14) 2_665 .
O2 Si1 O3 71.8(14) 2_665 .
O2 Si1 O3 107.7(14) . .
O1 Si1 O3 103.8(14) . .
O1 Si1 O3 76.2(14) 2_665 .
O3 Si1 O3 179(2) 2_665 .
N1 Cu1 N4 167.0(10) 6_665 .
N1 Cu1 N7 93.5(11) 6_665 .
N4 Cu1 N7 90.0(10) . .
N1 Cu1 O1W 90.2(10) 6_665 .
N4 Cu1 O1W 87.2(9) . .
N7 Cu1 O1W 175.1(9) . .
N1 Cu1 O18 94.6(8) 6_665 .
N4 Cu1 O18 97.9(8) . .
N7 Cu1 O18 90.2(8) . .
O1W Cu1 O18 86.2(8) . .
N3A C1A N1 113(5) . .
N3A C1A H1A 123.6 . .
N1 C1A H1A 123.6 . .
C1A N3A N2 105(4) . .
N3B C1B N1 113(5) . .
N3B C1B H1B 123.5 . .
N1 C1B H1B 123.5 . .
C1B N3B N2 102(4) . .
N2 C2 N1 114(3) . .
N2 C2 H2 123.1 . .
N1 C2 H2 123.1 . .
N2 C3 C4 114(2) . .
N2 C3 H3A 108.8 . .
C4 C3 H3A 108.8 . .
N2 C3 H3B 108.8 . .
C4 C3 H3B 108.8 . .
H3A C3 H3B 107.7 . .
C5A C4 C9 112(4) . .
C9 C4 C5B 123(4) . .
C5A C4 C3 125(4) . .
C9 C4 C3 123(3) . .
C5B C4 C3 107(3) . .
C4 C5A C6A 129(6) . .
C6A C5A H5A 115.3 . .
C7 C6A C5A 115(6) . .
C7 C6A H6A 122.4 . .
C5A C6A H6A 122.4 . .
C4 C5B C6B 110(5) . .
C4 C5B H5B 125.0 . .
C6B C5B H5B 125.0 . .
C7 C6B C5B 121(5) . .
C7 C6B H6B 119.7 . .
C5B C6B H6B 119.7 . .
C8 C7 C6A 115(4) . .
C8 C7 C6B 117(4) . .
C8 C7 C10 120(3) . .
C6A C7 C10 124(4) . .
C6B C7 C10 121(3) . .
C7 C8 C9 122(3) . .
C7 C8 H8 118.9 . .
C9 C8 H8 118.9 . .
C4 C9 C8 122(3) . .
C4 C9 H9 118.9 . .
C8 C9 H9 118.9 . .
C15A C10 C11B 104(4) . .
C15B C10 C11B 129(4) . .
C15A C10 C7 131(3) . .
C15B C10 C7 119(3) . .
C11B C10 C7 112(3) . .
C15A C10 C11A 115(4) . .
C15B C10 C11A 112(4) . .
C7 C10 C11A 114(3) . .
C12A C11A C10 118(5) . .
C12A C11A H11A 121.0 . .
C10 C11A H11A 121.0 . .
C11A C12A C13 116(5) . .
C13 C12A H12A 122.2 . .
C13 C14A C15A 120(5) . .
C13 C14A H14A 120.2 . .
C15A C14A H14A 120.2 . .
C10 C15A C14A 127(5) . .
C10 C15A H15A 116.4 . .
C14A C15A H15A 116.4 . .
C10 C11B C12B 110(4) . .
C10 C11B H11B 124.8 . .
C12B C11B H11B 124.8 . .
C13 C12B C11B 123(5) . .
C13 C12B H12B 118.7 . .
C11B C12B H12B 118.7 . .
C15B C14B C13 126(5) . .
C15B C14B H14B 117.0 . .
C13 C14B H14B 117.0 . .
C10 C15B C14B 112(5) . .
C10 C15B H15B 123.9 . .
C14B C15B H15B 123.9 . .
C14A C13 C12B 113(4) . .
C12B C13 C14B 116(4) . .
C14A C13 C16 120(4) . .
C12B C13 C16 121(4) . .
C14B C13 C16 123(3) . .
C14A C13 C12A 123(4) . .
C14B C13 C12A 106(4) . .
C16 C13 C12A 116(3) . .
N6 C16 C13 111(2) . .
N6 C16 H16A 109.5 . .
C13 C16 H16A 109.5 . .
N6 C16 H16B 109.5 . .
C13 C16 H16B 109.5 . .
H16A C16 H16B 108.1 . .
N6 C17 N4 109(3) . .
N6 C17 H17 125.5 . .
N4 C17 H17 125.5 . .
N5 C18 N4 113(3) . .
N5 C18 H18 123.4 . .
N4 C18 H18 123.4 . .
N7 C19 N9 111(3) . .
N7 C19 H19 124.6 . .
N9 C19 H19 124.6 . .
N8 C20 N7 108(2) . .
N8 C20 H20 125.9 . .
N7 C20 H20 125.9 . .
C22 C21 N8 114(3) . .
C22 C21 H21A 108.7 . .
N8 C21 H21A 108.7 . .
C22 C21 H21B 108.7 . .
N8 C21 H21B 108.7 . .
H21A C21 H21B 107.6 . .
C23 C22 C27 115(3) . .
C23 C22 C21 123(3) . .
C27 C22 C21 122(3) . .
C24 C23 C22 122(3) . .
C24 C23 H23 118.9 . .
C22 C23 H23 118.9 . .
C23 C24 C25 124(3) . .
C23 C24 H24 118.0 . .
C25 C24 H24 118.0 . .
C24 C25 C26 115(3) . .
C24 C25 C25 127(4) . 5_665
C26 C25 C25 118(4) . 5_665
C27 C26 C25 122(3) . .
C27 C26 H26 118.8 . .
C25 C26 H26 118.8 . .
C26 C27 C22 122(3) . .
C26 C27 H27 119.2 . .
C22 C27 H27 119.2 . .
C2 N1 C1B 99(3) . .
C2 N1 C1A 101(3) . .
C2 N1 Cu1 133(2) . 6
C1B N1 Cu1 125(3) . 6
C1A N1 Cu1 125(3) . 6
C2 N2 N3B 109(3) . .
C2 N2 N3A 105(3) . .
C2 N2 C3 133(3) . .
N3B N2 C3 115(3) . .
N3A N2 C3 121(3) . .
C17 N4 C18 105(2) . .
C17 N4 Cu1 123(2) . .
C18 N4 Cu1 131.7(18) . .
C18 N5 N6 103(2) . .
C17 N6 N5 109(2) . .
C17 N6 C16 126(3) . .
N5 N6 C16 125(3) . .
C19 N7 C20 105(2) . .
C19 N7 Cu1 129(2) . .
C20 N7 Cu1 125.3(19) . .
N9 N8 C20 109(2) . .
N9 N8 C21 124(3) . .
C20 N8 C21 127(2) . .
N8 N9 C19 106(2) . .
Si1 O1 O4 52.9(12) . 2_665
Si1 O1 W6 123.3(16) . 2_665
O4 O1 W6 70.5(13) 2_665 2_665
Si1 O1 W2 124.1(16) . 2_665
O4 O1 W2 138.2(17) 2_665 2_665
W6 O1 W2 98.3(11) 2_665 2_665
Si1 O1 W7 116.1(14) . 2_665
O4 O1 W7 126.4(17) 2_665 2_665
W6 O1 W7 94.0(10) 2_665 2_665
W2 O1 W7 93.7(10) 2_665 2_665
Si1 O2 O2 59.5(10) . 2_665
Si1 O2 W1 129.7(15) . .
O2 O2 W1 70.2(6) 2_665 .
Si1 O2 W3 120.6(14) . .
O2 O2 W3 133(2) 2_665 .
W1 O2 W3 93.4(9) . .
Si1 O2 W2 119.5(14) . .
O2 O2 W2 132(2) 2_665 .
W1 O2 W2 93.6(9) . .
W3 O2 W2 90.5(9) . .
Si1 O3 W4 121.2(15) . 2_665
Si1 O3 W3 120.8(15) . 2_665
W4 O3 W3 98.5(11) 2_665 2_665
Si1 O3 W7 117.7(14) . .
W4 O3 W7 97.3(11) 2_665 .
W3 O3 W7 96.1(10) 2_665 .
Si1 O4 O4 55.3(9) . 2_665
Si1 O4 O1 58.7(13) . 2_665
O4 O4 O1 97.0(17) 2_665 2_665
Si1 O4 W5 124.2(14) . .
O4 O4 W5 68.9(6) 2_665 .
O1 O4 W5 135.3(16) 2_665 .
Si1 O4 W6 124.3(13) . .
O4 O4 W6 134(2) 2_665 .
O1 O4 W6 65.7(12) 2_665 .
W5 O4 W6 93.5(8) . .
Si1 O4 W4 120.5(13) . .
O4 O4 W4 129(2) 2_665 .
O1 O4 W4 124.9(15) 2_665 .
W5 O4 W4 93.3(8) . .
W6 O4 W4 92.5(8) . .
W1 O5A W2 124.1(17) . .
W1 O6A W3 123.1(17) . 2_665
W2 O8A W7 144.9(18) . .
W2 O9A W6 151(2) . .
W2 O11A W3 121.8(17) . .
W3 O12A W7 123.2(17) . 2_665
W4 O13A W3 146.3(19) . .
W7 O16A W4 145.5(19) 2_665 .
W4 O17A W5 146(2) . .
W5 O19A W6 153(2) . .
W7 O22A W6 148.3(19) . .
W2 O5B W1 149(2) . .
W3 O6B W1 154(2) 2_665 .
W7 O8B W2 123.3(17) . .
W6 O9B W2 120.9(17) . .
W3 O11B W2 139.5(19) . .
W7 O12B W3 155.2(19) 2_665 .
W3 O13B W4 120.7(16) . .
W4 O16B W7 120.7(16) . 2_665
W5 O17B W4 125.0(17) . .
W6 O19B W5 124.9(17) . .
W6 O22B W7 122.8(17) . .
O7 O7 W1 81.5(13) 2_665 .
W4 O15 W6 136.9(13) . .
W4 O18 Cu1 144.8(10) . .

loop_
_geom_bond_atom_site_label_1
_geom_bond_atom_site_label_2
_geom_bond_distance
_geom_bond_site_symmetry_2
W1 O7 1.71(3) 2_665
W1 O7 1.71(3) .
W1 O6B 1.87(3) .
W1 O6B 1.87(3) 2_665
W1 O5A 1.89(3) 2_665
W1 O5A 1.89(3) .
W1 O5B 1.95(3) 2_665
W1 O5B 1.95(3) .
W1 O6A 1.99(3) .
W1 O6A 1.99(3) 2_665
W1 O2 2.36(3) .
W1 O2 2.36(3) 2_665
W2 O10 1.694(16) .
W2 O9A 1.70(3) .
W2 O5B 1.72(3) .
W2 O8A 1.84(3) .
W2 O11B 1.92(3) .
W2 O11A 2.01(3) .
W2 O8B 2.04(3) .
W2 O5A 2.10(3) .
W2 O9B 2.12(3) .
W2 O1 2.35(3) 2_665
W2 O2 2.48(3) .
W3 O14 1.66(2) .
W3 O6B 1.74(3) 2_665
W3 O11B 1.83(3) .
W3 O12B 1.88(3) .
W3 O13A 1.89(3) .
W3 O12A 1.91(3) .
W3 O13B 1.98(3) .
W3 O6A 2.00(3) 2_665
W3 O11A 2.02(3) .
W3 O3 2.36(3) 2_665
W3 O2 2.47(3) .
W4 O18 1.681(16) .
W4 O17A 1.75(3) .
W4 O13A 1.79(3) .
W4 O15 1.82(2) .
W4 O16A 1.85(3) .
W4 O16B 2.01(3) .
W4 O17B 2.06(3) .
W4 O13B 2.06(3) .
W4 O3 2.28(3) 2_665
W4 O4 2.44(2) .
W5 O20 1.68(3) .
W5 O19A 1.78(3) 2_665
W5 O19A 1.78(3) .
W5 O17B 1.92(3) 2_665
W5 O17B 1.92(3) .
W5 O17A 1.94(3) 2_665
W5 O17A 1.94(3) .
W5 O19B 2.04(3) 2_665
W5 O19B 2.04(3) .
W5 O4 2.41(2) 2_665
W5 O4 2.41(2) .
W6 O21A 1.64(4) .
W6 O21B 1.73(4) .
W6 O19A 1.84(3) .
W6 O22B 1.86(3) .
W6 O19B 1.93(3) .
W6 O15 1.953(19) .
W6 O9A 1.97(3) .
W6 O9B 1.96(3) .
W6 O22A 1.97(3) .
W6 O1 2.34(3) 2_665
W6 O4 2.42(2) .
W7 O23 1.653(18) .
W7 O22A 1.68(3) .
W7 O12B 1.74(3) 2_665
W7 O16A 1.82(3) 2_665
W7 O8A 1.85(3) .
W7 O8B 1.96(3) .
W7 O16B 2.03(3) 2_665
W7 O12A 2.11(3) 2_665
W7 O22B 2.14(3) .
W7 O3 2.39(3) .
W7 O1 2.47(3) 2_665
Si1 O4 1.53(2) .
Si1 O4 1.53(2) 2_665
Si1 O2 1.58(3) 2_665
Si1 O2 1.58(3) .
Si1 O1 1.64(3) .
Si1 O1 1.64(3) 2_665
Si1 O3 1.70(3) 2_665
Si1 O3 1.70(3) .
Cu1 N1 1.95(2) 6_665
Cu1 N4 1.98(2) .
Cu1 N7 2.02(2) .
Cu1 O1W 2.03(2) .
Cu1 O18 2.301(17) .
C1A N3A 1.27(7) .
C1A N1 1.39(6) .
C1A H1A 0.9300 .
N3A N2 1.44(5) .
C1B N3B 1.36(7) .
C1B N1 1.38(6) .
C1B H1B 0.9300 .
N3B N2 1.37(5) .
C2 N2 1.26(3) .
C2 N1 1.33(4) .
C2 H2 0.9300 .
C3 N2 1.45(3) .
C3 C4 1.52(4) .
C3 H3A 0.9700 .
C3 H3B 0.9700 .
C4 C5A 1.27(6) .
C4 C9 1.30(4) .
C4 C5B 1.45(7) .
C5A C6A 1.40(9) .
C5A H5A 0.9300 .
C6A C7 1.35(7) .
C6A H6A 0.9300 .
C5B C6B 1.53(9) .
C5B H5B 0.9300 .
C6B C7 1.46(7) .
C6B H6B 0.9300 .
C7 C8 1.34(4) .
C7 C10 1.49(4) .
C8 C9 1.38(4) .
C8 H8 0.9300 .
C9 H9 0.9300 .
C10 C15A 1.35(6) .
C10 C15B 1.40(6) .
C10 C11B 1.43(6) .
C10 C11A 1.52(6) .
C11A C12A 1.41(8) .
C11A H11A 0.9300 .
C12A C13 1.52(7) .
C12A H12A 0.9300 .
C14A C13 1.25(6) .
C14A C15A 1.35(8) .
C14A H14A 0.9300 .
C15A H15A 0.9300 .
C11B C12B 1.50(8) .
C11B H11B 0.9300 .
C12B C13 1.37(6) .
C12B H12B 0.9300 .
C14B C15B 1.42(8) .
C14B C13 1.42(6) .
C14B H14B 0.9300 .
C15B H15B 0.9300 .
C13 C16 1.51(4) .
C16 N6 1.49(4) .
C16 H16A 0.9700 .
C16 H16B 0.9700 .
C17 N6 1.30(4) .
C17 N4 1.33(4) .
C17 H17 0.9300 .
C18 N5 1.28(3) .
C18 N4 1.35(3) .
C18 H18 0.9300 .
C19 N7 1.34(4) .
C19 N9 1.34(4) .
C19 H19 0.9300 .
C20 N8 1.35(3) .
C20 N7 1.36(3) .
C20 H20 0.9300 .
C21 C22 1.44(4) .
C21 N8 1.45(4) .
C21 H21A 0.9700 .
C21 H21B 0.9700 .
C22 C23 1.38(4) .
C22 C27 1.44(4) .
C23 C24 1.37(5) .
C23 H23 0.9300 .
C24 C25 1.39(5) .
C24 H24 0.9300 .
C25 C26 1.41(4) .
C25 C25 1.44(6) 5_665
C26 C27 1.37(4) .
C26 H26 0.9300 .
C27 H27 0.9300 .
N1 Cu1 1.95(2) 6
N5 N6 1.39(3) .
N8 N9 1.32(3) .
O1 O4 1.78(4) 2_665
O1 W6 2.34(3) 2_665
O1 W2 2.35(3) 2_665
O1 W7 2.47(3) 2_665
O2 O2 1.60(5) 2_665
O3 W4 2.28(3) 2_665
O3 W3 2.36(3) 2_665
O4 O4 1.74(5) 2_665
O4 O1 1.78(4) 2_665
O6A W3 2.00(3) 2_665
O12A W7 2.11(3) 2_665
O16A W7 1.82(3) 2_665
O6B W3 1.74(3) 2_665
O12B W7 1.74(3) 2_665
O16B W7 2.03(3) 2_665
O7 O7 0.51(8) 2_665
O2W H2WA 0.8499 .

loop_
_geom_torsion_atom_site_label_1
_geom_torsion_atom_site_label_2
_geom_torsion_atom_site_label_3
_geom_torsion_atom_site_label_4
_geom_torsion
_geom_torsion_site_symmetry_1
_geom_torsion_site_symmetry_4
N1 C1A N3A N2 4(6) . .
N1 C1B N3B N2 0(6) . .
N2 C3 C4 C5A 97(5) . .
N2 C3 C4 C9 -87(3) . .
N2 C3 C4 C5B 65(4) . .
C9 C4 C5A C6A 18(8) . .
C5B C4 C5A C6A -98(10) . .
C3 C4 C5A C6A -165(5) . .
C4 C5A C6A C7 -6(10) . .
C5A C4 C5B C6B 54(7) . .
C9 C4 C5B C6B -26(6) . .
C3 C4 C5B C6B -178(4) . .
C4 C5B C6B C7 15(7) . .
C5A C6A C7 C8 -12(7) . .
C5A C6A C7 C6B 89(14) . .
C5A C6A C7 C10 178(4) . .
C5B C6B C7 C8 0(7) . .
C5B C6B C7 C6A -89(14) . .
C5B C6B C7 C10 166(4) . .
C6A C7 C8 C9 17(5) . .
C6B C7 C8 C9 -6(5) . .
C10 C7 C8 C9 -172(3) . .
C5A C4 C9 C8 -12(5) . .
C5B C4 C9 C8 23(5) . .
C3 C4 C9 C8 171(3) . .
C7 C8 C9 C4 -5(5) . .
C8 C7 C10 C15A -27(5) . .
C6A C7 C10 C15A 142(5) . .
C6B C7 C10 C15A 167(5) . .
C8 C7 C10 C15B 20(5) . .
C6A C7 C10 C15B -171(4) . .
C6B C7 C10 C15B -145(4) . .
C8 C7 C10 C11B -162(4) . .
C6A C7 C10 C11B 7(5) . .
C6B C7 C10 C11B 32(5) . .
C8 C7 C10 C11A 155(3) . .
C6A C7 C10 C11A -36(5) . .
C6B C7 C10 C11A -11(5) . .
C15A C10 C11A C12A 6(6) . .
C15B C10 C11A C12A -38(6) . .
C11B C10 C11A C12A 87(6) . .
C7 C10 C11A C12A -176(4) . .
C10 C11A C12A C13 -9(7) . .
C15B C10 C15A C14A 90(8) . .
C11B C10 C15A C14A -45(7) . .
C7 C10 C15A C14A 177(5) . .
C11A C10 C15A C14A -5(8) . .
C13 C14A C15A C10 8(9) . .
C15A C10 C11B C12B 47(5) . .
C15B C10 C11B C12B 11(7) . .
C7 C10 C11B C12B -167(4) . .
C11A C10 C11B C12B -66(5) . .
C10 C11B C12B C13 -24(7) . .
C15A C10 C15B C14B -59(6) . .
C11B C10 C15B C14B 2(7) . .
C7 C10 C15B C14B -180(4) . .
C11A C10 C15B C14B 45(6) . .
C13 C14B C15B C10 -6(8) . .
C15A C14A C13 C12B 23(8) . .
C15A C14A C13 C14B -78(8) . .
C15A C14A C13 C16 177(4) . .
C15A C14A C13 C12A -11(8) . .
C11B C12B C13 C14A -14(7) . .
C11B C12B C13 C14B 22(7) . .
C11B C12B C13 C16 -167(4) . .
C11B C12B C13 C12A 101(9) . .
C15B C14B C13 C14A 88(9) . .
C15B C14B C13 C12B -6(8) . .
C15B C14B C13 C16 -176(5) . .
C15B C14B C13 C12A -38(7) . .
C11A C12A C13 C14A 12(7) . .
C11A C12A C13 C12B -69(7) . .
C11A C12A C13 C14B 43(6) . .
C11A C12A C13 C16 -175(4) . .
C14A C13 C16 N6 -82(5) . .
C12B C13 C16 N6 69(5) . .
C14B C13 C16 N6 -120(4) . .
C12A C13 C16 N6 106(4) . .
N8 C21 C22 C23 -123(3) . .
N8 C21 C22 C27 58(4) . .
C27 C22 C23 C24 -3(5) . .
C21 C22 C23 C24 178(3) . .
C22 C23 C24 C25 4(6) . .
C23 C24 C25 C26 -4(5) . .
C23 C24 C25 C25 -178(4) . 5_665
C24 C25 C26 C27 2(5) . .
C25 C25 C26 C27 176(3) 5_665 .
C25 C26 C27 C22 0(5) . .
C23 C22 C27 C26 1(4) . .
C21 C22 C27 C26 180(3) . .
N2 C2 N1 C1B 17(4) . .
N2 C2 N1 C1A -13(4) . .
N2 C2 N1 Cu1 178(2) . 6
N3B C1B N1 C2 -10(5) . .
N3B C1B N1 C1A 87(9) . .
N3B C1B N1 Cu1 -173(3) . 6
N3A C1A N1 C2 5(6) . .
N3A C1A N1 C1B -85(9) . .
N3A C1A N1 Cu1 175(4) . 6
N1 C2 N2 N3B -18(4) . .
N1 C2 N2 N3A 15(4) . .
N1 C2 N2 C3 -177(3) . .
C1B N3B N2 C2 10(5) . .
C1B N3B N2 N3A -79(6) . .
C1B N3B N2 C3 173(4) . .
C1A N3A N2 C2 -11(5) . .
C1A N3A N2 N3B 90(7) . .
C1A N3A N2 C3 179(4) . .
C4 C3 N2 C2 93(4) . .
C4 C3 N2 N3B -64(4) . .
C4 C3 N2 N3A -100(4) . .
N6 C17 N4 C18 -2(3) . .
N6 C17 N4 Cu1 -176.0(19) . .
N5 C18 N4 C17 8(3) . .
N5 C18 N4 Cu1 -178.6(18) . .
N1 Cu1 N4 C17 -75(6) 6_665 .
N7 Cu1 N4 C17 30(2) . .
O1W Cu1 N4 C17 -154(2) . .
O18 Cu1 N4 C17 121(2) . .
N1 Cu1 N4 C18 112(5) 6_665 .
N7 Cu1 N4 C18 -142(2) . .
O1W Cu1 N4 C18 34(2) . .
O18 Cu1 N4 C18 -52(2) . .
N4 C18 N5 N6 -10(3) . .
N4 C17 N6 N5 -4(3) . .
N4 C17 N6 C16 -179(3) . .
C18 N5 N6 C17 9(3) . .
C18 N5 N6 C16 -177(3) . .
C13 C16 N6 C17 29(5) . .
C13 C16 N6 N5 -145(3) . .
N9 C19 N7 C20 0(4) . .
N9 C19 N7 Cu1 171(2) . .
N8 C20 N7 C19 1(4) . .
N8 C20 N7 Cu1 -171(2) . .
N1 Cu1 N7 C19 75(3) 6_665 .
N4 Cu1 N7 C19 -92(3) . .
O18 Cu1 N7 C19 170(3) . .
N1 Cu1 N7 C20 -116(3) 6_665 .
N4 Cu1 N7 C20 77(3) . .
O18 Cu1 N7 C20 -21(2) . .
N7 C20 N8 N9 -1(4) . .
N7 C20 N8 C21 175(3) . .
C22 C21 N8 N9 64(4) . .
C22 C21 N8 C20 -111(4) . .
C20 N8 N9 C19 0(4) . .
C21 N8 N9 C19 -175(3) . .
N7 C19 N9 N8 0(4) . .
O4 Si1 O1 O4 55(2) . 2_665
O2 Si1 O1 O4 -128.0(15) 2_665 2_665
O2 Si1 O1 O4 -177.3(15) . 2_665
O3 Si1 O1 O4 117.4(16) 2_665 2_665
O3 Si1 O1 O4 -63.2(16) . 2_665
O4 Si1 O1 W6 52(2) . 2_665
O4 Si1 O1 W6 -2.8(15) 2_665 2_665
O2 Si1 O1 W6 -131(2) 2_665 2_665
O2 Si1 O1 W6 179.9(15) . 2_665
O3 Si1 O1 W6 114.6(19) 2_665 2_665
O3 Si1 O1 W6 -66(2) . 2_665
O4 Si1 O1 W2 -177.2(15) . 2_665
O4 Si1 O1 W2 128(2) 2_665 2_665
O2 Si1 O1 W2 0.0(16) 2_665 2_665
O2 Si1 O1 W2 -49(2) . 2_665
O3 Si1 O1 W2 -115(2) 2_665 2_665
O3 Si1 O1 W2 65(2) . 2_665
O4 Si1 O1 W7 -62.5(19) . 2_665
O4 Si1 O1 W7 -117.3(18) 2_665 2_665
O2 Si1 O1 W7 114.7(18) 2_665 2_665
O2 Si1 O1 W7 65.4(18) . 2_665
O3 Si1 O1 W7 0.1(15) 2_665 2_665
O3 Si1 O1 W7 179.6(15) . 2_665
O4 Si1 O2 O2 -178.2(16) . 2_665
O1 Si1 O2 O2 55(2) . 2_665
O1 Si1 O2 O2 -124(2) 2_665 2_665
O3 Si1 O2 O2 123(2) 2_665 2_665
O3 Si1 O2 O2 -56(2) . 2_665
O4 Si1 O2 W1 -178.2(16) . .
O2 Si1 O2 W1 0.000(3) 2_665 .
O1 Si1 O2 W1 55(2) . .
O1 Si1 O2 W1 -124(2) 2_665 .
O3 Si1 O2 W1 123(2) 2_665 .
O3 Si1 O2 W1 -56(2) . .
O4 Si1 O2 W3 56.4(18) . .
O2 Si1 O2 W3 -125(3) 2_665 .
O1 Si1 O2 W3 -70.3(18) . .
O1 Si1 O2 W3 110.2(18) 2_665 .
O3 Si1 O2 W3 -2.1(14) 2_665 .
O3 Si1 O2 W3 178.1(14) . .
O4 Si1 O2 W2 -53.9(18) . .
O2 Si1 O2 W2 124(3) 2_665 .
O1 Si1 O2 W2 179.4(14) . .
O1 Si1 O2 W2 0.0(14) 2_665 .
O3 Si1 O2 W2 -112.3(17) 2_665 .
O3 Si1 O2 W2 67.9(17) . .
O7 W1 O2 Si1 178(4) 2_665 .
O7 W1 O2 Si1 -175(9) . .
O6B W1 O2 Si1 42(2) . .
O6B W1 O2 Si1 -126(2) 2_665 .
O5A W1 O2 Si1 -45(2) 2_665 .
O5A W1 O2 Si1 134(2) . .
O5B W1 O2 Si1 -44(2) 2_665 .
O5B W1 O2 Si1 124(2) . .
O6A W1 O2 Si1 45(2) . .
O6A W1 O2 Si1 -133(2) 2_665 .
O2 W1 O2 Si1 0.000(3) 2_665 .
O7 W1 O2 O2 178(4) 2_665 2_665
O7 W1 O2 O2 -175(9) . 2_665
O6B W1 O2 O2 42(2) . 2_665
O6B W1 O2 O2 -126(2) 2_665 2_665
O5A W1 O2 O2 -45(2) 2_665 2_665
O5A W1 O2 O2 134(2) . 2_665
O5B W1 O2 O2 -44(2) 2_665 2_665
O5B W1 O2 O2 124(2) . 2_665
O6A W1 O2 O2 45(2) . 2_665
O6A W1 O2 O2 -133(2) 2_665 2_665
O7 W1 O2 W3 -47(4) 2_665 .
O7 W1 O2 W3 -40(10) . .
O6B W1 O2 W3 177.5(12) . .
O6B W1 O2 W3 9.7(13) 2_665 .
O5A W1 O2 W3 90.1(12) 2_665 .
O5A W1 O2 W3 -90.8(12) . .
O5B W1 O2 W3 91.0(12) 2_665 .
O5B W1 O2 W3 -100.3(14) . .
O6A W1 O2 W3 -179.4(11) . .
O6A W1 O2 W3 2.1(11) 2_665 .
O2 W1 O2 W3 135(2) 2_665 .
O7 W1 O2 W2 44(4) 2_665 .
O7 W1 O2 W2 51(10) . .
O6B W1 O2 W2 -91.8(12) . .
O6B W1 O2 W2 100.4(15) 2_665 .
O5A W1 O2 W2 -179.2(11) 2_665 .
O5A W1 O2 W2 -0.1(11) . .
O5B W1 O2 W2 -178.3(12) 2_665 .
O5B W1 O2 W2 -9.6(12) . .
O6A W1 O2 W2 -88.7(12) . .
O6A W1 O2 W2 92.8(12) 2_665 .
O2 W1 O2 W2 -134(2) 2_665 .
O14 W3 O2 Si1 -174(2) . .
O6B W3 O2 Si1 130(2) 2_665 .
O11B W3 O2 Si1 -114(2) . .
O12B W3 O2 Si1 47.8(17) . .
O13A W3 O2 Si1 -41.3(17) . .
O12A W3 O2 Si1 49.8(19) . .
O13B W3 O2 Si1 -36.3(19) . .
O6A W3 O2 Si1 138.9(19) 2_665 .
O11A W3 O2 Si1 -131.2(19) . .
O3 W3 O2 Si1 2.0(13) 2_665 .
O14 W3 O2 O2 111(3) . 2_665
O6B W3 O2 O2 55.0(15) 2_665 2_665
O11B W3 O2 O2 170.8(17) . 2_665
O12B W3 O2 O2 -27.7(13) . 2_665
O13A W3 O2 O2 -116.7(14) . 2_665
O12A W3 O2 O2 -25.6(14) . 2_665
O13B W3 O2 O2 -111.8(13) . 2_665
O6A W3 O2 O2 63.5(13) 2_665 2_665
O11A W3 O2 O2 153.4(14) . 2_665
O3 W3 O2 O2 -73.5(16) 2_665 2_665
O14 W3 O2 W1 45(3) . .
O6B W3 O2 W1 -10.6(14) 2_665 .
O11B W3 O2 W1 105.1(14) . .
O12B W3 O2 W1 -93.3(12) . .
O13A W3 O2 W1 177.6(12) . .
O12A W3 O2 W1 -91.2(12) . .
O13B W3 O2 W1 -177.4(11) . .
O6A W3 O2 W1 -2.1(11) 2_665 .
O11A W3 O2 W1 87.7(12) . .
O3 W3 O2 W1 -139.1(15) 2_665 .
O14 W3 O2 W2 -49(3) . .
O6B W3 O2 W2 -104.3(16) 2_665 .
O11B W3 O2 W2 11.5(12) . .
O12B W3 O2 W2 173.1(12) . .
O13A W3 O2 W2 84.0(12) . .
O12A W3 O2 W2 175.1(11) . .
O13B W3 O2 W2 88.9(12) . .
O6A W3 O2 W2 -95.8(12) 2_665 .
O11A W3 O2 W2 -5.9(11) . .
O3 W3 O2 W2 127.2(14) 2_665 .
O10 W2 O2 Si1 177.3(17) . .
O9A W2 O2 Si1 38.5(18) . .
O5B W2 O2 Si1 -129(2) . .
O8A W2 O2 Si1 -52.3(17) . .
O11B W2 O2 Si1 115(2) . .
O11A W2 O2 Si1 132.0(18) . .
O8B W2 O2 Si1 -46.2(18) . .
O5A W2 O2 Si1 -140.4(19) . .
O9B W2 O2 Si1 39.0(18) . .
O1 W2 O2 Si1 0.0(13) 2_665 .
O10 W2 O2 O2 -109(3) . 2_665
O9A W2 O2 O2 112.7(14) . 2_665
O5B W2 O2 O2 -55.2(15) . 2_665
O8A W2 O2 O2 21.9(13) . 2_665
O11B W2 O2 O2 -170.7(16) . 2_665
O11A W2 O2 O2 -153.8(14) . 2_665
O8B W2 O2 O2 28.0(14) . 2_665
O5A W2 O2 O2 -66.1(12) . 2_665
O9B W2 O2 O2 113.2(12) . 2_665
O1 W2 O2 O2 74.2(15) 2_665 2_665
O10 W2 O2 W1 -42(3) . .
O9A W2 O2 W1 179.0(13) . .
O5B W2 O2 W1 11.0(14) . .
O8A W2 O2 W1 88.2(12) . .
O11B W2 O2 W1 -104.4(14) . .
O11A W2 O2 W1 -87.5(12) . .
O8B W2 O2 W1 94.3(11) . .
O5A W2 O2 W1 0.1(10) . .
O9B W2 O2 W1 179.5(10) . .
O1 W2 O2 W1 140.5(16) 2_665 .
O10 W2 O2 W3 51(3) . .
O9A W2 O2 W3 -87.6(12) . .
O5B W2 O2 W3 104.5(16) . .
O8A W2 O2 W3 -178.4(12) . .
O11B W2 O2 W3 -11.0(12) . .
O11A W2 O2 W3 5.9(11) . .
O8B W2 O2 W3 -172.3(10) . .
O5A W2 O2 W3 93.5(11) . .
O9B W2 O2 W3 -87.1(11) . .
O1 W2 O2 W3 -126.1(15) 2_665 .
O4 Si1 O3 W4 -58.3(19) . 2_665
O4 Si1 O3 W4 1.0(15) 2_665 2_665
O2 Si1 O3 W4 126(2) 2_665 2_665
O2 Si1 O3 W4 176.4(15) . 2_665
O1 Si1 O3 W4 62(2) . 2_665
O1 Si1 O3 W4 -119.2(19) 2_665 2_665
O4 Si1 O3 W3 177.6(15) . 2_665
O4 Si1 O3 W3 -123.1(19) 2_665 2_665
O2 Si1 O3 W3 2.2(15) 2_665 2_665
O2 Si1 O3 W3 52.3(19) . 2_665
O1 Si1 O3 W3 -62.0(19) . 2_665
O1 Si1 O3 W3 116.7(19) 2_665 2_665
O4 Si1 O3 W7 60.8(19) . .
O4 Si1 O3 W7 120.1(18) 2_665 .
O2 Si1 O3 W7 -114.6(18) 2_665 .
O2 Si1 O3 W7 -64.5(18) . .
O1 Si1 O3 W7 -178.8(15) . .
O1 Si1 O3 W7 -0.1(16) 2_665 .
O23 W7 O3 Si1 -172.8(17) . .
O22A W7 O3 Si1 -46.6(18) . .
O12B W7 O3 Si1 120(2) 2_665 .
O16A W7 O3 Si1 -116(2) 2_665 .
O8A W7 O3 Si1 46.8(18) . .
O8B W7 O3 Si1 41(2) . .
O16B W7 O3 Si1 -138(2) 2_665 .
O12A W7 O3 Si1 134(2) 2_665 .
O22B W7 O3 Si1 -43.8(19) . .
O1 W7 O3 Si1 0.1(13) 2_665 .
O23 W7 O3 W4 -42(3) . 2_665
O22A W7 O3 W4 84.5(13) . 2_665
O12B W7 O3 W4 -109.4(17) 2_665 2_665
O16A W7 O3 W4 14.8(13) 2_665 2_665
O8A W7 O3 W4 177.8(13) . 2_665
O8B W7 O3 W4 172.4(11) . 2_665
O16B W7 O3 W4 -7.2(11) 2_665 2_665
O12A W7 O3 W4 -94.6(13) 2_665 2_665
O22B W7 O3 W4 87.2(12) . 2_665
O1 W7 O3 W4 131.2(16) 2_665 2_665
O23 W7 O3 W3 58(3) . 2_665
O22A W7 O3 W3 -176.1(13) . 2_665
O12B W7 O3 W3 -9.9(14) 2_665 2_665
O16A W7 O3 W3 114.2(17) 2_665 2_665
O8A W7 O3 W3 -82.7(12) . 2_665
O8B W7 O3 W3 -88.2(13) . 2_665
O16B W7 O3 W3 92.2(13) 2_665 2_665
O12A W7 O3 W3 4.8(11) 2_665 2_665
O22B W7 O3 W3 -173.4(11) . 2_665
O1 W7 O3 W3 -129.4(15) 2_665 2_665
O2 Si1 O4 O4 -178.4(14) . 2_665
O1 Si1 O4 O4 -54.2(19) . 2_665
O1 Si1 O4 O4 126.4(19) 2_665 2_665
O3 Si1 O4 O4 -119.7(18) 2_665 2_665
O3 Si1 O4 O4 60.5(19) . 2_665
O4 Si1 O4 O1 -126.4(19) 2_665 2_665
O2 Si1 O4 O1 55.2(16) . 2_665
O1 Si1 O4 O1 179.4(11) . 2_665
O3 Si1 O4 O1 113.9(16) 2_665 2_665
O3 Si1 O4 O1 -65.8(16) . 2_665
O4 Si1 O4 W5 0.000(3) 2_665 .
O2 Si1 O4 W5 -178.4(14) . .
O1 Si1 O4 W5 -54.2(19) . .
O1 Si1 O4 W5 126.4(19) 2_665 .
O3 Si1 O4 W5 -119.7(18) 2_665 .
O3 Si1 O4 W5 60.5(19) . .
O4 Si1 O4 W6 -124(2) 2_665 .
O2 Si1 O4 W6 57.9(19) . .
O1 Si1 O4 W6 -177.9(14) . .
O1 Si1 O4 W6 2.7(15) 2_665 .
O3 Si1 O4 W6 116.6(18) 2_665 .
O3 Si1 O4 W6 -63.1(18) . .
O4 Si1 O4 W4 119(2) 2_665 .
O2 Si1 O4 W4 -59.6(18) . .
O1 Si1 O4 W4 64.6(18) . .
O1 Si1 O4 W4 -114.8(18) 2_665 .
O3 Si1 O4 W4 -0.9(14) 2_665 .
O3 Si1 O4 W4 179.3(14) . .
O20 W5 O4 Si1 180.000(10) . .
O19A W5 O4 Si1 40.9(18) 2_665 .
O19A W5 O4 Si1 -127(2) . .
O17B W5 O4 Si1 -43.4(19) 2_665 .
O17B W5 O4 Si1 135(2) . .
O17A W5 O4 Si1 -47.7(18) 2_665 .
O17A W5 O4 Si1 119(2) . .
O19B W5 O4 Si1 42.2(18) 2_665 .
O19B W5 O4 Si1 -135.6(19) . .
O4 W5 O4 Si1 0.000(3) 2_665 .
O20 W5 O4 O4 180.000(11) . 2_665
O19A W5 O4 O4 40.9(18) 2_665 2_665
O19A W5 O4 O4 -127(2) . 2_665
O17B W5 O4 O4 -43.4(19) 2_665 2_665
O17B W5 O4 O4 135(2) . 2_665
O17A W5 O4 O4 -47.7(18) 2_665 2_665
O17A W5 O4 O4 119(2) . 2_665
O19B W5 O4 O4 42.2(19) 2_665 2_665
O19B W5 O4 O4 -135.6(19) . 2_665
O20 W5 O4 O1 -102(2) . 2_665
O19A W5 O4 O1 119(2) 2_665 2_665
O19A W5 O4 O1 -49(2) . 2_665
O17B W5 O4 O1 35(3) 2_665 2_665
O17B W5 O4 O1 -147(3) . 2_665
O17A W5 O4 O1 30(2) 2_665 2_665
O17A W5 O4 O1 -163(3) . 2_665
O19B W5 O4 O1 120(2) 2_665 2_665
O19B W5 O4 O1 -57(2) . 2_665
O4 W5 O4 O1 78(2) 2_665 2_665
O20 W5 O4 W6 -44(2) . .
O19A W5 O4 W6 177.4(13) 2_665 .
O19A W5 O4 W6 9.3(13) . .
O17B W5 O4 W6 93.0(12) 2_665 .
O17B W5 O4 W6 -88.3(13) . .
O17A W5 O4 W6 88.8(12) 2_665 .
O17A W5 O4 W6 -104.6(15) . .
O19B W5 O4 W6 178.6(11) 2_665 .
O19B W5 O4 W6 0.9(11) . .
O4 W5 O4 W6 136(2) 2_665 .
O20 W5 O4 W4 49(2) . .
O19A W5 O4 W4 -89.9(12) 2_665 .
O19A W5 O4 W4 102.0(15) . .
O17B W5 O4 W4 -174.3(11) 2_665 .
O17B W5 O4 W4 4.4(12) . .
O17A W5 O4 W4 -178.6(12) 2_665 .
O17A W5 O4 W4 -11.9(12) . .
O19B W5 O4 W4 -88.7(11) 2_665 .
O19B W5 O4 W4 93.6(12) . .
O4 W5 O4 W4 -131(2) 2_665 .
O21A W6 O4 Si1 -174(3) . .
O19A W6 O4 Si1 127(2) . .
O22B W6 O4 Si1 46.7(19) . .
O19B W6 O4 Si1 135.5(19) . .
O15 W6 O4 Si1 -126.8(19) . .
O9A W6 O4 Si1 -40.6(17) . .
O9B W6 O4 Si1 -44.2(19) . .
O22A W6 O4 Si1 45.7(17) . .
O1 W6 O4 Si1 -2.6(14) 2_665 .
O21A W6 O4 O4 113(3) . 2_665
O19A W6 O4 O4 54.6(14) . 2_665
O22B W6 O4 O4 -26.1(15) . 2_665
O19B W6 O4 O4 62.7(13) . 2_665
O15 W6 O4 O4 160.5(14) . 2_665
O9A W6 O4 O4 -113.4(13) . 2_665
O9B W6 O4 O4 -117.0(13) . 2_665
O22A W6 O4 O4 -27.0(13) . 2_665
O1 W6 O4 O4 -75.3(16) 2_665 2_665
O21A W6 O4 O1 -172(3) . 2_665
O19A W6 O4 O1 129.9(19) . 2_665
O22B W6 O4 O1 49.2(16) . 2_665
O19B W6 O4 O1 138.0(16) . 2_665
O15 W6 O4 O1 -124.2(15) . 2_665
O9A W6 O4 O1 -38.1(15) . 2_665
O9B W6 O4 O1 -41.7(16) . 2_665
O22A W6 O4 O1 48.3(15) . 2_665
O21A W6 O4 W5 49(3) . .
O19A W6 O4 W5 -9.1(13) . .
O22B W6 O4 W5 -89.7(12) . .
O19B W6 O4 W5 -0.9(11) . .
O15 W6 O4 W5 96.8(11) . .
O9A W6 O4 W5 -177.0(11) . .
O9B W6 O4 W5 179.4(11) . .
O22A W6 O4 W5 -90.7(11) . .
O1 W6 O4 W5 -139.0(15) 2_665 .
O21A W6 O4 W4 -44(3) . .
O19A W6 O4 W4 -102.6(15) . .
O22B W6 O4 W4 176.8(11) . .
O19B W6 O4 W4 -94.4(12) . .
O15 W6 O4 W4 3.4(9) . .
O9A W6 O4 W4 89.5(11) . .
O9B W6 O4 W4 85.9(11) . .
O22A W6 O4 W4 175.9(11) . .
O1 W6 O4 W4 127.6(15) 2_665 .
O18 W4 O4 Si1 -178.4(16) . .
O17A W4 O4 Si1 -120(2) . .
O13A W4 O4 Si1 47.7(17) . .
O15 W4 O4 Si1 129.3(18) . .
O16A W4 O4 Si1 -48.0(17) . .
O16B W4 O4 Si1 -42.0(18) . .
O17B W4 O4 Si1 -137.6(19) . .
O13B W4 O4 Si1 42.1(18) . .
O3 W4 O4 Si1 0.9(13) 2_665 .
O18 W4 O4 O4 -110(2) . 2_665
O17A W4 O4 O4 -52.3(14) . 2_665
O13A W4 O4 O4 115.9(13) . 2_665
O15 W4 O4 O4 -162.6(12) . 2_665
O16A W4 O4 O4 20.2(12) . 2_665
O16B W4 O4 O4 26.1(12) . 2_665
O17B W4 O4 O4 -69.4(12) . 2_665
O13B W4 O4 O4 110.3(11) . 2_665
O3 W4 O4 O4 69.1(14) 2_665 2_665
O18 W4 O4 O1 111(3) . 2_665
O17A W4 O4 O1 168(2) . 2_665
O13A W4 O4 O1 -23(2) . 2_665
O15 W4 O4 O1 58.2(19) . 2_665
O16A W4 O4 O1 -119(2) . 2_665
O16B W4 O4 O1 -113(2) . 2_665
O17B W4 O4 O1 151(2) . 2_665
O13B W4 O4 O1 -29(2) . 2_665
O3 W4 O4 O1 -70(2) 2_665 2_665
O18 W4 O4 W5 -45(3) . .
O17A W4 O4 W5 13.0(14) . .
O13A W4 O4 W5 -178.8(12) . .
O15 W4 O4 W5 -97.3(11) . .
O16A W4 O4 W5 85.5(11) . .
O16B W4 O4 W5 91.4(11) . .
O17B W4 O4 W5 -4.1(11) . .
O13B W4 O4 W5 175.6(10) . .
O3 W4 O4 W5 134.4(15) 2_665 .
O18 W4 O4 W6 49(2) . .
O17A W4 O4 W6 106.7(15) . .
O13A W4 O4 W6 -85.1(12) . .
O15 W4 O4 W6 -3.6(9) . .
O16A W4 O4 W6 179.2(12) . .
O16B W4 O4 W6 -174.9(10) . .
O17B W4 O4 W6 89.5(12) . .
O13B W4 O4 W6 -90.7(11) . .
O3 W4 O4 W6 -132.0(14) 2_665 .
O7 W1 O5A W2 -160(2) 2_665 .
O7 W1 O5A W2 -171(2) . .
O6B W1 O5A W2 82(2) . .
O6B W1 O5A W2 -53(2) 2_665 .
O5B W1 O5A W2 5(5) 2_665 .
O5B W1 O5A W2 25(4) . .
O6A W1 O5A W2 101(2) . .
O6A W1 O5A W2 -73(2) 2_665 .
O2 W1 O5A W2 0.2(16) . .
O2 W1 O5A W2 28(2) 2_665 .
O10 W2 O5A W1 165.8(18) . .
O9A W2 O5A W1 -3(5) . .
O5B W2 O5A W1 -37(5) . .
O8A W2 O5A W1 -86(2) . .
O11B W2 O5A W1 59(2) . .
O11A W2 O5A W1 75(2) . .
O8B W2 O5A W1 -101(2) . .
O1 W2 O5A W1 -28(2) 2_665 .
O2 W2 O5A W1 -0.2(16) . .
O7 W1 O6A W3 169(2) 2_665 2_665
O7 W1 O6A W3 156(2) . 2_665
O6B W1 O6A W3 -22(4) . 2_665
O6B W1 O6A W3 -14(5) 2_665 2_665
O5A W1 O6A W3 71(2) 2_665 2_665
O5A W1 O6A W3 -106(2) . 2_665
O5B W1 O6A W3 52(2) 2_665 2_665
O5B W1 O6A W3 -87(2) . 2_665
O2 W1 O6A W3 -31(2) . 2_665
O2 W1 O6A W3 -3.1(16) 2_665 2_665
O10 W2 O8A W7 -131(3) . .
O9A W2 O8A W7 -23(4) . .
O5B W2 O8A W7 122(4) . .
O11B W2 O8A W7 46(5) . .
O11A W2 O8A W7 77(5) . .
O8B W2 O8A W7 -97(6) . .
O5A W2 O8A W7 134(4) . .
O9B W2 O8A W7 -39(4) . .
O1 W2 O8A W7 25(3) 2_665 .
O2 W2 O8A W7 66(3) . .
O23 W7 O8A W2 132(3) . .
O22A W7 O8A W2 21(4) . .
O12B W7 O8A W2 -118(4) 2_665 .
O16A W7 O8A W2 -45(5) 2_665 .
O8B W7 O8A W2 99(6) . .
O16B W7 O8A W2 -78(5) 2_665 .
O12A W7 O8A W2 -135(4) 2_665 .
O22B W7 O8A W2 38(3) . .
O3 W7 O8A W2 -66(3) . .
O1 W7 O8A W2 -25(3) 2_665 .
O10 W2 O9A W6 137(4) . .
O5B W2 O9A W6 -41(5) . .
O8A W2 O9A W6 27(4) . .
O11B W2 O9A W6 -119(4) . .
O11A W2 O9A W6 -131(4) . .
O8B W2 O9A W6 46(4) . .
O5A W2 O9A W6 -55(6) . .
O9B W2 O9A W6 124(8) . .
O1 W2 O9A W6 -25(3) 2_665 .
O2 W2 O9A W6 -57(4) . .
O21A W6 O9A W2 -146(4) . .
O21B W6 O9A W2 -126(4) . .
O19A W6 O9A W2 43(5) . .
O22B W6 O9A W2 -47(4) . .
O19B W6 O9A W2 48(6) . .
O15 W6 O9A W2 123(4) . .
O9B W6 O9A W2 -133(7) . .
O22A W6 O9A W2 -26(4) . .
O1 W6 O9A W2 25(3) 2_665 .
O4 W6 O9A W2 58(4) . .
O10 W2 O11A W3 -173.9(18) . .
O9A W2 O11A W3 79(2) . .
O5B W2 O11A W3 -64(2) . .
O8A W2 O11A W3 -20(5) . .
O11B W2 O11A W3 43(4) . .
O5A W2 O11A W3 -78.1(19) . .
O9B W2 O11A W3 94.8(19) . .
O1 W2 O11A W3 25(2) 2_665 .
O2 W2 O11A W3 -8.5(15) . .
O14 W3 O11A W2 173.9(18) . .
O6B W3 O11A W2 61(2) 2_665 .
O11B W3 O11A W2 -47(4) . .
O12B W3 O11A W2 6(4) . .
O13A W3 O11A W2 -73.9(19) . .
O13B W3 O11A W2 -96.8(19) . .
O6A W3 O11A W2 79.7(19) 2_665 .
O3 W3 O11A W2 -25(2) 2_665 .
O2 W3 O11A W2 8.6(15) . .
O14 W3 O12A W7 167.3(18) . 2_665
O6B W3 O12A W7 -80(2) 2_665 2_665
O11B W3 O12A W7 20(5) . 2_665
O12B W3 O12A W7 -23(3) . 2_665
O13A W3 O12A W7 55(2) . 2_665
O13B W3 O12A W7 78.3(19) . 2_665
O6A W3 O12A W7 -98.4(19) 2_665 2_665
O3 W3 O12A W7 7.0(15) 2_665 2_665
O2 W3 O12A W7 -28(2) . 2_665
O18 W4 O13A W3 117(3) . .
O17A W4 O13A W3 -65(4) . .
O15 W4 O13A W3 -147(4) . .
O16A W4 O13A W3 2(4) . .
O16B W4 O13A W3 27(4) . .
O17B W4 O13A W3 -90(4) . .
O13B W4 O13A W3 87(5) . .
O3 W4 O13A W3 -39(3) 2_665 .
O4 W4 O13A W3 -80(3) . .
O14 W3 O13A W4 -119(3) . .
O6B W3 O13A W4 69(4) 2_665 .
O11B W3 O13A W4 143(4) . .
O12B W3 O13A W4 -2(4) . .
O12A W3 O13A W4 -25(4) . .
O13B W3 O13A W4 -91(5) . .
O6A W3 O13A W4 79(5) 2_665 .
O11A W3 O13A W4 152(4) . .
O3 W3 O13A W4 39(3) 2_665 .
O2 W3 O13A W4 78(3) . .
O18 W4 O16A W7 -122(3) . 2_665
O17A W4 O16A W7 134(4) . 2_665
O13A W4 O16A W7 -6(4) . 2_665
O15 W4 O16A W7 71(4) . 2_665
O16B W4 O16A W7 -90(5) . 2_665
O17B W4 O16A W7 145(3) . 2_665
O13B W4 O16A W7 -30(3) . 2_665
O3 W4 O16A W7 34(3) 2_665 2_665
O4 W4 O16A W7 76(3) . 2_665
O18 W4 O17A W5 130(3) . .
O13A W4 O17A W5 -48(5) . .
O15 W4 O17A W5 29(4) . .
O16A W4 O17A W5 -124(4) . .
O16B W4 O17A W5 -141(4) . .
O17B W4 O17A W5 92(6) . .
O13B W4 O17A W5 -79(5) . .
O3 W4 O17A W5 -69(4) 2_665 .
O4 W4 O17A W5 -30(3) . .
O20 W5 O17A W4 -129(3) . .
O19A W5 O17A W4 123(4) 2_665 .
O19A W5 O17A W4 -18(4) . .
O17B W5 O17A W4 74(5) 2_665 .
O17B W5 O17A W4 -101(6) . .
O17A W5 O17A W4 51(3) 2_665 .
O19B W5 O17A W4 138(4) 2_665 .
O19B W5 O17A W4 -34(4) . .
O4 W5 O17A W4 67(4) 2_665 .
O4 W5 O17A W4 31(3) . .
O20 W5 O19A W6 134(4) . .
O19A W5 O19A W6 -46(4) 2_665 .
O17B W5 O19A W6 -133(5) 2_665 .
O17B W5 O19A W6 43(5) . .
O17A W5 O19A W6 -118(5) 2_665 .
O17A W5 O19A W6 22(5) . .
O19B W5 O19A W6 -53(7) 2_665 .
O19B W5 O19A W6 123(9) . .
O4 W5 O19A W6 -61(4) 2_665 .
O4 W5 O19A W6 -28(4) . .
O21A W6 O19A W5 -125(5) . .
O21B W6 O19A W5 -146(4) . .
O22B W6 O19A W5 136(5) . .
O19B W6 O19A W5 -127(8) . .
O15 W6 O19A W5 -32(5) . .
O9A W6 O19A W5 47(6) . .
O9B W6 O19A W5 51(7) . .
O22A W6 O19A W5 118(5) . .
O1 W6 O19A W5 61(4) 2_665 .
O4 W6 O19A W5 28(4) . .
O23 W7 O22A W6 -135(4) . .
O12B W7 O22A W6 51(5) 2_665 .
O16A W7 O22A W6 120(4) 2_665 .
O8A W7 O22A W6 -21(4) . .
O8B W7 O22A W6 -41(4) . .
O16B W7 O22A W6 137(4) 2_665 .
O12A W7 O22A W6 70(5) 2_665 .
O22B W7 O22A W6 -103(7) . .
O3 W7 O22A W6 68(4) . .
O1 W7 O22A W6 26(3) 2_665 .
O21A W6 O22A W7 137(4) . .
O21B W6 O22A W7 121(4) . .
O19A W6 O22A W7 -120(4) . .
O22B W6 O22A W7 117(6) . .
O19B W6 O22A W7 -137(4) . .
O15 W6 O22A W7 -52(5) . .
O9A W6 O22A W7 21(4) . .
O9B W6 O22A W7 40(4) . .
O1 W6 O22A W7 -27(3) 2_665 .
O4 W6 O22A W7 -65(4) . .
O10 W2 O5B W1 136(4) . .
O9A W2 O5B W1 -47(5) . .
O8A W2 O5B W1 -119(4) . .
O11B W2 O5B W1 27(4) . .
O11A W2 O5B W1 45(4) . .
O8B W2 O5B W1 -131(4) . .
O5A W2 O5B W1 112(8) . .
O9B W2 O5B W1 -58(6) . .
O1 W2 O5B W1 -60(4) 2_665 .
O2 W2 O5B W1 -26(3) . .
O7 W1 O5B W2 -129(4) 2_665 .
O7 W1 O5B W2 -141(4) . .
O6B W1 O5B W2 115(4) . .
O6B W1 O5B W2 -23(4) 2_665 .
O5A W1 O5B W2 55(6) 2_665 .
O5A W1 O5B W2 -123(7) . .
O5B W1 O5B W2 45(4) 2_665 .
O6A W1 O5B W2 133(4) . .
O6A W1 O5B W2 -41(4) 2_665 .
O2 W1 O5B W2 28(3) . .
O2 W1 O5B W2 60(4) 2_665 .
O7 W1 O6B W3 137(5) 2_665 2_665
O7 W1 O6B W3 123(5) . 2_665
O6B W1 O6B W3 -50(4) 2_665 2_665
O5A W1 O6B W3 38(5) 2_665 2_665
O5A W1 O6B W3 -138(5) . 2_665
O5B W1 O6B W3 20(5) 2_665 2_665
O5B W1 O6B W3 -122(5) . 2_665
O6A W1 O6B W3 125(8) . 2_665
O6A W1 O6B W3 -54(7) 2_665 2_665
O2 W1 O6B W3 -64(5) . 2_665
O2 W1 O6B W3 -33(4) 2_665 2_665
O23 W7 O8B W2 172.5(18) . .
O22A W7 O8B W2 65(2) . .
O12B W7 O8B W2 -73(2) 2_665 .
O16A W7 O8B W2 22(4) 2_665 .
O8A W7 O8B W2 -38(3) . .
O12A W7 O8B W2 -92(2) 2_665 .
O22B W7 O8B W2 79.9(19) . .
O3 W7 O8B W2 -22(2) . .
O1 W7 O8B W2 10.3(16) 2_665 .
O10 W2 O8B W7 -172.2(18) . .
O9A W2 O8B W7 -65(2) . .
O5B W2 O8B W7 78(2) . .
O8A W2 O8B W7 40(4) . .
O11B W2 O8B W7 -26(5) . .
O5A W2 O8B W7 92(2) . .
O9B W2 O8B W7 -81(2) . .
O1 W2 O8B W7 -10.7(17) 2_665 .
O2 W2 O8B W7 22(2) . .
O21A W6 O9B W2 -173(2) . .
O21B W6 O9B W2 -154(2) . .
O19A W6 O9B W2 12(5) . .
O22B W6 O9B W2 -74.1(19) . .
O15 W6 O9B W2 93.8(17) . .
O9A W6 O9B W2 20(3) . .
O22A W6 O9B W2 -53.2(19) . .
O1 W6 O9B W2 1.2(15) 2_665 .
O4 W6 O9B W2 30.2(19) . .
O10 W2 O9B W6 163.9(17) . .
O9A W2 O9B W6 -28(5) . .
O5B W2 O9B W6 -3(5) . .
O8A W2 O9B W6 55.3(19) . .
O11B W2 O9B W6 -89.5(19) . .
O11A W2 O9B W6 -104.5(19) . .
O8B W2 O9B W6 72.2(18) . .
O1 W2 O9B W6 -1.2(15) 2_665 .
O2 W2 O9B W6 -29.8(19) . .
O14 W3 O11B W2 137(3) . .
O6B W3 O11B W2 23(3) 2_665 .
O12B W3 O11B W2 -52(4) . .
O13A W3 O11B W2 -114(3) . .
O12A W3 O11B W2 -77(5) . .
O13B W3 O11B W2 -134(3) . .
O6A W3 O11B W2 41(3) 2_665 .
O11A W3 O11B W2 95(6) . .
O3 W3 O11B W2 -64(3) 2_665 .
O2 W3 O11B W2 -23(2) . .
O10 W2 O11B W3 -137(3) . .
O9A W2 O11B W3 118(3) . .
O5B W2 O11B W3 -25(3) . .
O8A W2 O11B W3 46(4) . .
O11A W2 O11B W3 -98(6) . .
O8B W2 O11B W3 78(5) . .
O5A W2 O11B W3 -41(3) . .
O9B W2 O11B W3 133(3) . .
O1 W2 O11B W3 64(3) 2_665 .
O2 W2 O11B W3 23(2) . .
O14 W3 O12B W7 123(5) . 2_665
O6B W3 O12B W7 -127(5) 2_665 2_665
O11B W3 O12B W7 -47(6) . 2_665
O13A W3 O12B W7 9(5) . 2_665
O12A W3 O12B W7 112(7) . 2_665
O13B W3 O12B W7 35(5) . 2_665
O6A W3 O12B W7 -144(5) 2_665 2_665
O11A W3 O12B W7 -71(6) . 2_665
O3 W3 O12B W7 -32(4) 2_665 2_665
O2 W3 O12B W7 -73(5) . 2_665
O14 W3 O13B W4 -172.0(18) . .
O6B W3 O13B W4 -5(5) 2_665 .
O11B W3 O13B W4 83.7(19) . .
O12B W3 O13B W4 -56.5(19) . .
O13A W3 O13B W4 34(3) . .
O12A W3 O13B W4 -79.5(19) . .
O11A W3 O13B W4 98.1(19) . .
O3 W3 O13B W4 -6.1(15) 2_665 .
O2 W3 O13B W4 23(2) . .
O18 W4 O13B W3 169.9(17) . .
O17A W4 O13B W3 17(5) . .
O13A W4 O13B W3 -38(3) . .
O15 W4 O13B W3 -90.3(18) . .
O16A W4 O13B W3 58.8(19) . .
O16B W4 O13B W3 80.4(19) . .
O3 W4 O13B W3 6.3(15) 2_665 .
O4 W4 O13B W3 -24(2) . .
O18 W4 O16B W7 -173.4(17) . 2_665
O17A W4 O16B W7 77.8(19) . 2_665
O13A W4 O16B W7 -60.7(19) . 2_665
O15 W4 O16B W7 -24(7) . 2_665
O16A W4 O16B W7 36(3) . 2_665
O17B W4 O16B W7 93.3(18) . 2_665
O13B W4 O16B W7 -82.2(18) . 2_665
O3 W4 O16B W7 -9.7(15) 2_665 2_665
O4 W4 O16B W7 21.8(19) . 2_665
O20 W5 O17B W4 -171.6(18) . .
O19A W5 O17B W4 77(2) 2_665 .
O19A W5 O17B W4 -61(2) . .
O17A W5 O17B W4 -13(5) 2_665 .
O17A W5 O17B W4 35(3) . .
O19B W5 O17B W4 94(2) 2_665 .
O19B W5 O17B W4 -78(2) . .
O4 W5 O17B W4 23(2) 2_665 .
O4 W5 O17B W4 -6.3(17) . .
O18 W4 O17B W5 172(2) . .
O17A W4 O17B W5 -43(4) . .
O13A W4 O17B W5 17(4) . .
O15 W4 O17B W5 72(2) . .
O16A W4 O17B W5 -77(2) . .
O16B W4 O17B W5 -98(2) . .
O3 W4 O17B W5 -24(2) 2_665 .
O4 W4 O17B W5 6.3(17) . .
O21A W6 O19B W5 -156(2) . .
O21B W6 O19B W5 -174(2) . .
O19A W6 O19B W5 23(4) . .
O22B W6 O19B W5 106(2) . .
O15 W6 O19B W5 -62.2(19) . .
O9A W6 O19B W5 11(5) . .
O22A W6 O19B W5 85(2) . .
O1 W6 O19B W5 30(2) 2_665 .
O4 W6 O19B W5 1.3(16) . .
O20 W5 O19B W6 164.0(17) . .
O19A W5 O19B W6 -9(5) 2_665 .
O19A W5 O19B W6 -26(4) . .
O17B W5 O19B W6 -103(2) 2_665 .
O17B W5 O19B W6 72(2) . .
O17A W5 O19B W6 -85(2) 2_665 .
O17A W5 O19B W6 53(2) . .
O4 W5 O19B W6 -30(2) 2_665 .
O4 W5 O19B W6 -1.3(16) . .
O21A W6 O22B W7 171(2) . .
O21B W6 O22B W7 158(2) . .
O19A W6 O22B W7 -82(2) . .
O19B W6 O22B W7 -100(2) . .
O15 W6 O22B W7 0(7) . .
O9A W6 O22B W7 56(2) . .
O9B W6 O22B W7 76(2) . .
O22A W6 O22B W7 -26(3) . .
O1 W6 O22B W7 4.5(16) 2_665 .
O4 W6 O22B W7 -28(2) . .
O23 W7 O22B W6 -169.9(19) . .
O22A W7 O22B W6 40(4) . .
O12B W7 O22B W6 1(4) 2_665 .
O16A W7 O22B W6 81(2) 2_665 .
O8A W7 O22B W6 -58(2) . .
O8B W7 O22B W6 -77(2) . .
O16B W7 O22B W6 101(2) 2_665 .
O3 W7 O22B W6 31(2) . .
O1 W7 O22B W6 -4.5(16) 2_665 .
O6B W1 O7 O7 130(12) . 2_665
O6B W1 O7 O7 -55(13) 2_665 2_665
O5A W1 O7 O7 -142(12) 2_665 2_665
O5A W1 O7 O7 38(12) . 2_665
O5B W1 O7 O7 -140(12) 2_665 2_665
O5B W1 O7 O7 44(13) . 2_665
O6A W1 O7 O7 130(12) . 2_665
O6A W1 O7 O7 -51(12) 2_665 2_665
O2 W1 O7 O7 -11(21) . 2_665
O2 W1 O7 O7 176(9) 2_665 2_665
O18 W4 O15 W6 -155.7(19) . .
O17A W4 O15 W6 -46(2) . .
O13A W4 O15 W6 93(2) . .
O16A W4 O15 W6 12(4) . .
O16B W4 O15 W6 56(7) . .
O17B W4 O15 W6 -63(2) . .
O13B W4 O15 W6 112(2) . .
O3 W4 O15 W6 42(2) 2_665 .
O4 W4 O15 W6 6.5(17) . .
O21A W6 O15 W4 151(2) . .
O21B W6 O15 W4 167(2) . .
O19A W6 O15 W4 45(2) . .
O22B W6 O15 W4 -38(6) . .
O19B W6 O15 W4 63(2) . .
O9A W6 O15 W4 -94(2) . .
O9B W6 O15 W4 -113(2) . .
O22A W6 O15 W4 -20(3) . .
O1 W6 O15 W4 -42(2) 2_665 .
O4 W6 O15 W4 -6.6(17) . .
O17A W4 O18 Cu1 -112(2) . .
O13A W4 O18 Cu1 66(2) . .
O15 W4 O18 Cu1 -15.9(19) . .
O16A W4 O18 Cu1 171.1(18) . .
O16B W4 O18 Cu1 158.4(19) . .
O17B W4 O18 Cu1 -100.7(19) . .
O13B W4 O18 Cu1 78.5(19) . .
O3 W4 O18 Cu1 118(2) 2_665 .
O4 W4 O18 Cu1 -63(3) . .
N1 Cu1 O18 W4 -175.2(19) 6_665 .
N4 Cu1 O18 W4 1.4(19) . .
N7 Cu1 O18 W4 91.4(19) . .
O1W Cu1 O18 W4 -85.3(18) . .
